data_7717810
loop_
_publ_author_name
'Chen, Chun-Xia'
'Duan, Shui-Lin'
'Zhang, Xiao-Yue'
'Sun, Rong-Zhi'
'Cai, Pingwei'
'Sun, Cai'
'Zheng, Shou-Tian'

_publ_section_title
;
 Organic-Inorganic Hybrid Co-Containing Polyoxoniobates as Hydrogen
 Evolution Catalyst in Alkaline Media
;
_journal_name_full 'Dalton Transactions'
_journal_paper_doi 10.1039/D4DT03071K
_journal_year 2025
_chemical_formula_moiety '3(C6 H24 Co N6), 6(H2 O), Nb8 O28 Ti2, 1[OH], 4[H2O], 1[H2O]'
_chemical_formula_sum 'C18 H95 Co3 N18 Nb8 O40 Ti2'
_chemical_formula_weight 2219.98
_chemical_name_systematic Co3-Ti2Nb8
_space_group_crystal_system monoclinic
_space_group_IT_number 14
_space_group_name_Hall '-P 2ybc'
_space_group_name_H-M_alt 'P 1 21/c 1'
_atom_sites_solution_hydrogens mixed
_atom_sites_solution_primary iterative
_audit_creation_date 2025-01-07
_audit_creation_method
;
Olex2 1.5
(compiled 2024.02.16 svn.r378c4104 for OlexSys, GUI svn.r6928)
;
_audit_update_record
;
2025-01-07 deposited with the CCDC.	2025-01-10 downloaded from the CCDC.
;
_cell_angle_alpha 90
_cell_angle_beta 100.796(4)
_cell_angle_gamma 90
_cell_formula_units_Z 4
_cell_length_a 12.1776(4)
_cell_length_b 38.7820(14)
_cell_length_c 14.7815(6)
_cell_measurement_reflns_used 21984
_cell_measurement_temperature 170
_cell_measurement_theta_max 28.9590
_cell_measurement_theta_min 2.1300
_cell_volume 6857.3(4)
_computing_cell_refinement 'CrysAlisPro 1.171.39.28b (Rigaku OD, 2015)'
_computing_data_collection 'CrysAlisPro 1.171.39.28b (Rigaku OD, 2015)'
_computing_data_reduction 'CrysAlisPro 1.171.39.28b (Rigaku OD, 2015)'
_computing_molecular_graphics 'Olex2 1.5 (Dolomanov et al., 2009)'
_computing_publication_material 'Olex2 1.5 (Dolomanov et al., 2009)'
_computing_structure_refinement 'SHELXL 2018/3 (Sheldrick, 2015)'
_computing_structure_solution 'olex2.solve 1.5 (Bourhis et al., 2015)'
_diffrn_ambient_temperature 170
_diffrn_detector 'CCD plate'
_diffrn_measured_fraction_theta_full 0.999
_diffrn_measured_fraction_theta_max 0.837
_diffrn_measurement_details
;
List of Runs (angles in degrees, time in seconds):

  # Type    Start    End  Width  t~exp~   \w     \q     \k     \f   Frames
#--------------------------------------------------------------------------
  1  \w    -99.00  -1.00   0.50   25.50    --   -9.60  53.00 -10.00  196
  2  \w    -99.00  79.00   0.50   25.50    --   -9.60  55.00-120.00  356
  3  \w    -58.00 -33.00   0.50   25.50    --   -9.60  43.00  30.00   50
  4  \w     38.00  68.00   0.50   25.50    --   -9.60  43.00  30.00   60
  5  \w     18.00  43.00   0.50   25.50    --   -9.60  53.00 -10.00   50
;
_diffrn_measurement_device 'four-circle diffractometer'
_diffrn_measurement_device_type 'XtaLAB AFC11 (RCD3): quarter-chi single'
_diffrn_measurement_method '\w scans'
_diffrn_orient_matrix_type 'CrysAlisPro convention (1999,Acta A55,543-557)'
_diffrn_orient_matrix_UB_11 -0.0583446000
_diffrn_orient_matrix_UB_12 -0.0025144000
_diffrn_orient_matrix_UB_13 -0.0144398000
_diffrn_orient_matrix_UB_21 0.0105405000
_diffrn_orient_matrix_UB_22 -0.0143340000
_diffrn_orient_matrix_UB_23 -0.0269578000
_diffrn_orient_matrix_UB_31 -0.0004438000
_diffrn_orient_matrix_UB_32 -0.0110872000
_diffrn_orient_matrix_UB_33 0.0380755000
_diffrn_radiation_monochromator graphite
_diffrn_radiation_probe x-ray
_diffrn_radiation_type 'Mo K\a'
_diffrn_radiation_wavelength 0.71073
_diffrn_reflns_av_R_equivalents 0.0425
_diffrn_reflns_av_unetI/netI 0.0503
_diffrn_reflns_Laue_measured_fraction_full 0.999
_diffrn_reflns_Laue_measured_fraction_max 0.837
_diffrn_reflns_limit_h_max 14
_diffrn_reflns_limit_h_min -15
_diffrn_reflns_limit_k_max 48
_diffrn_reflns_limit_k_min -48
_diffrn_reflns_limit_l_max 20
_diffrn_reflns_limit_l_min -19
_diffrn_reflns_number 62174
_diffrn_reflns_point_group_measured_fraction_full 0.999
_diffrn_reflns_point_group_measured_fraction_max 0.837
_diffrn_reflns_theta_full 25.242
_diffrn_reflns_theta_max 29.424
_diffrn_reflns_theta_min 2.000
_diffrn_source 'fine-focus sealed X-ray tube'
_diffrn_source_type 'Enhance (Mo) X-ray Source'
_exptl_absorpt_coefficient_mu 2.305
_exptl_absorpt_correction_T_max 1.00000
_exptl_absorpt_correction_T_min 0.84474
_exptl_absorpt_correction_type multi-scan
_exptl_absorpt_process_details
;
CrysAlisPro 1.171.39.28b (Rigaku Oxford Diffraction, 2015)
Empirical absorption correction using spherical harmonics,
 implemented in SCALE3 ABSPACK scaling algorithm.
;
_exptl_crystal_colour 'clear yellowish yellow'
_exptl_crystal_colour_lustre clear
_exptl_crystal_colour_modifier yellowish
_exptl_crystal_colour_primary yellow
_exptl_crystal_density_diffrn 2.150
_exptl_crystal_description block
_exptl_crystal_F_000 4408
_exptl_crystal_size_max 0.3
_exptl_crystal_size_mid 0.1
_exptl_crystal_size_min 0.1
_refine_diff_density_max 1.479
_refine_diff_density_min -1.347
_refine_diff_density_rms 0.227
_refine_ls_extinction_method none
_refine_ls_goodness_of_fit_ref 1.089
_refine_ls_hydrogen_treatment constr
_refine_ls_matrix_type full
_refine_ls_number_parameters 1144
_refine_ls_number_reflns 15898
_refine_ls_number_restraints 1182
_refine_ls_restrained_S_all 1.069
_refine_ls_R_factor_all 0.1069
_refine_ls_R_factor_gt 0.0830
_refine_ls_shift/su_max 0.001
_refine_ls_shift/su_mean 0.000
_refine_ls_structure_factor_coef Fsqd
_refine_ls_weighting_details 'w=1/[\s^2^(Fo^2^)+(0.0543P)^2^+171.4755P] where P=(Fo^2^+2Fc^2^)/3'
_refine_ls_weighting_scheme calc
_refine_ls_wR_factor_gt 0.1941
_refine_ls_wR_factor_ref 0.2048
_reflns_Friedel_coverage 0.000
_reflns_number_gt 11975
_reflns_number_total 15898
_reflns_threshold_expression 'I > 2\s(I)'
_cod_data_source_file d4dt03071k2.cif
_cod_data_source_block Co3-Ti2Nb8
_cod_database_code 7717810
_shelx_shelxl_version_number 2018/3
_shelx_space_group_comment
;
The symmetry employed for this shelxl refinement is uniquely defined
by the following loop, which should always be used as a source of
symmetry information in preference to the above space-group names.
They are only intended as comments.
;
_shelx_estimated_absorpt_t_max 0.802
_shelx_estimated_absorpt_t_min 0.545
_olex2_refinement_description
;
1. Fixed Uiso
 At 1.2 times of:
  All C(H,H) groups, All N(H,H) groups
 At 1.5 times of:
  All O(H,H) groups
2. Restrained distances
 C1-C2 = C6-C5 = C3-C4 = C11-C12 = C9-C10 = C8-C7 = C13-C14 = C16-C15 = C18-C17
 1.54 with sigma of 0.01
 N13-C13 = N14-C14 = N15-C15 = N16-C16 = N18-C18 = N17-C17 = N4-C4 = N3-C3 =
 N1-C1 = N2-C2 = N5-C5 = N6-C6 = N11-C11 = N12-C12 = N8-C8 = N7-C7 = N9-C9 =
 N10-C10
 1.47 with sigma of 0.01
 N24-C24 = N23-C23 = N19-C19 = N20-C20 = N21-C21 = N22-C22
 1.54 with sigma of 0.01
 C22-C21 = C20-C19 = C23-C24
 1.47 with sigma of 0.01
3. Uiso/Uaniso restraints and constraints
C19 \\sim C20 \\sim C21 \\sim C22 \\sim C23 \\sim C24 \\sim Co2 \\sim N19 \\sim
N20 \\sim N21 \\sim N22 \\sim N23 \\sim N24: within 2A with sigma of 0.01 and
sigma for terminal atoms of 0.02 within 2A
Co4 \\sim C13 \\sim C14 \\sim C15 \\sim C16 \\sim C17 \\sim C18 \\sim N13 \\sim
N14 \\sim N15 \\sim N16 \\sim N17 \\sim N18: within 2A with sigma of 0.01 and
sigma for terminal atoms of 0.02 within 2A
Co3 \\sim C7 \\sim C8 \\sim C9 \\sim C10 \\sim C11 \\sim C12 \\sim N7 \\sim N8
\\sim N9 \\sim N10 \\sim N11 \\sim N12 \\sim C7A \\sim C8A \\sim C9A \\sim C10A
\\sim C11A \\sim C12A \\sim N7A \\sim N8A \\sim N9A \\sim N10A \\sim N11A \\sim
N12A: within 2A with sigma of 0.01 and sigma for terminal atoms of 0.02 within
2A
Co1 \\sim C1 \\sim C2 \\sim C3 \\sim C4 \\sim C5 \\sim C6 \\sim N1 \\sim N2
\\sim N3 \\sim N4 \\sim N5 \\sim N6 \\sim C1A \\sim C2A \\sim C3A \\sim C4A
\\sim C5A \\sim C6A \\sim N1A \\sim N2A \\sim N3A \\sim N4A \\sim N5A \\sim
N6A: within 2A with sigma of 0.01 and sigma for terminal atoms of 0.02 within 2A
O30A \\sim O30: within 2A with sigma of 0.01 and sigma for terminal atoms of
0.02 within 2A
Uanis(C19) \\sim Ueq, Uanis(C20) \\sim Ueq, Uanis(C21) \\sim Ueq, Uanis(C22)
\\sim Ueq, Uanis(C23) \\sim Ueq, Uanis(C24) \\sim Ueq, Uanis(Co2) \\sim Ueq,
Uanis(N19) \\sim Ueq, Uanis(N20) \\sim Ueq, Uanis(N21) \\sim Ueq, Uanis(N22)
\\sim Ueq, Uanis(N23) \\sim Ueq, Uanis(N24) \\sim Ueq, Uanis(Co4) \\sim Ueq,
Uanis(C13) \\sim Ueq, Uanis(C14) \\sim Ueq, Uanis(C15) \\sim Ueq, Uanis(C16)
\\sim Ueq, Uanis(C17) \\sim Ueq, Uanis(C18) \\sim Ueq, Uanis(N13) \\sim Ueq,
Uanis(N14) \\sim Ueq, Uanis(N15) \\sim Ueq, Uanis(N16) \\sim Ueq, Uanis(N17)
\\sim Ueq, Uanis(N18) \\sim Ueq: with sigma of 0.02 and sigma for terminal
atoms of 0.04
Uanis(O35) \\sim Ueq, Uanis(O24) \\sim Ueq, Uanis(O39) \\sim Ueq, Uanis(O36)
\\sim Ueq, Uanis(O37) \\sim Ueq, Uanis(O40) \\sim Ueq, Uanis(O41) \\sim Ueq,
Uanis(C2A) \\sim Ueq, Uanis(N1A) \\sim Ueq, Uanis(C1A) \\sim Ueq, Uanis(N2A)
\\sim Ueq, Uanis(O42) \\sim Ueq, Uanis(O30) \\sim Ueq, Uanis(O30A) \\sim Ueq,
Uanis(O43) \\sim Ueq: with sigma of 0.01 and sigma for terminal atoms of 0.02
4. Same fragment restrains
{Co3, C7A, C8A, C9A, C10A, C11A, C12A, N7A, N8A, N9A, N10A, N11A, N12A} sigma
for 1-2: 0.01, 1-3: 0.01
as in
{Co3, C7, C8, C9, C10, C11, C12, N7, N8, N9, N10, N11, N12}
{Co1, C1A, C2A, C3A, C4A, C5A, C6A, N1A, N2A, N3A, N4A, N5A, N6A} sigma for
1-2: 0.01, 1-3: 0.01
as in
{Co1, C1, C2, C3, C4, C5, C6, N1, N2, N3, N4, N5, N6}
5. Others
 Sof(C1A)=Sof(H1AA)=Sof(H1AB)=Sof(C2A)=Sof(H2AA)=Sof(H2AB)=Sof(C3A)=Sof(H3AA)=
 Sof(H3AB)=Sof(C4A)=Sof(H4AA)=Sof(H4AB)=Sof(C5A)=Sof(H5AA)=Sof(H5AB)=Sof(C6A)=
 Sof(H6AA)=Sof(H6AB)=Sof(N1A)=Sof(H1AC)=Sof(H1AD)=Sof(N2A)=Sof(H2AC)=Sof(H2AD)=
 Sof(N3A)=Sof(H3AC)=Sof(H3AD)=Sof(N4A)=Sof(H4AC)=Sof(H4AD)=Sof(N5A)=Sof(H5AC)=
 Sof(H5AD)=Sof(N6A)=Sof(H6AC)=Sof(H6AD)=1-FVAR(1)
 Sof(C1)=Sof(H1A)=Sof(H1B)=Sof(C2)=Sof(H2A)=Sof(H2B)=Sof(C3)=Sof(H3A)=Sof(H3B)=
 Sof(C4)=Sof(H4A)=Sof(H4B)=Sof(C5)=Sof(H5A)=Sof(H5B)=Sof(C6)=Sof(H6A)=Sof(H6B)=
 Sof(N1)=Sof(H1C)=Sof(H1D)=Sof(N2)=Sof(H2C)=Sof(H2D)=Sof(N3)=Sof(H3C)=Sof(H3D)=
 Sof(N4)=Sof(H4C)=Sof(H4D)=Sof(N5)=Sof(H5C)=Sof(H5D)=Sof(N6)=Sof(H6C)=Sof(H6D)=
 FVAR(1)
 Sof(C7A)=Sof(H7AA)=Sof(H7AB)=Sof(C8A)=Sof(H8AA)=Sof(H8AB)=Sof(C9A)=Sof(H9AA)=
 Sof(H9AB)=Sof(C10A)=Sof(H10E)=Sof(H10F)=Sof(C11A)=Sof(H11E)=Sof(H11F)=
 Sof(C12A)=Sof(H12E)=Sof(H12F)=Sof(N7A)=Sof(H7AC)=Sof(H7AD)=Sof(N8A)=Sof(H8AC)=
 Sof(H8AD)=Sof(N9A)=Sof(H9AC)=Sof(H9AD)=Sof(N10A)=Sof(H10G)=Sof(H10H)=Sof(N11A)=
 Sof(H11G)=Sof(H11H)=Sof(N12A)=Sof(H12G)=Sof(H12H)=1-FVAR(2)
 Sof(C7)=Sof(H7A)=Sof(H7B)=Sof(C8)=Sof(H8A)=Sof(H8B)=Sof(C9)=Sof(H9A)=Sof(H9B)=
 Sof(C10)=Sof(H10A)=Sof(H10B)=Sof(C11)=Sof(H11A)=Sof(H11B)=Sof(C12)=Sof(H12A)=
 Sof(H12B)=Sof(N7)=Sof(H7C)=Sof(H7D)=Sof(N8)=Sof(H8C)=Sof(H8D)=Sof(N9)=Sof(H9C)=
 Sof(H9D)=Sof(N10)=Sof(H10C)=Sof(H10D)=Sof(N11)=Sof(H11C)=Sof(H11D)=Sof(N12)=
 Sof(H12C)=Sof(H12D)=FVAR(2)
 Sof(O30A)=Sof(H30C)=Sof(H30D)=1-FVAR(3)
 Sof(O30)=Sof(H30A)=Sof(H30B)=FVAR(3)
 Fixed Sof: C13(0.5) H13A(0.5) H13B(0.5) C14(0.5) H14A(0.5) H14B(0.5) C15(0.5)
 H15A(0.5) H15B(0.5) C16(0.5) H16A(0.5) H16B(0.5) C17(0.5) H17A(0.5) H17B(0.5)
 C18(0.5) H18A(0.5) H18B(0.5) N13(0.5) H13C(0.5) H13D(0.5) N14(0.5) H14C(0.5)
 H14D(0.5) N15(0.5) H15C(0.5) H15D(0.5) N16(0.5) H16C(0.5) H16D(0.5) N17(0.5)
 H17C(0.5) H17D(0.5) N18(0.5) H18C(0.5) H18D(0.5) O24(0.25) H24E(0.25)
 H24F(0.25) O35(0.5) H35A(0.5) H35B(0.5) O37(0.5) H37A(0.5) H37B(0.5) O38(0.5)
 H38A(0.5) H38B(0.5) O39(0.5) H39A(0.5) H39B(0.5) O41(0.25) H41A(0.25)
 H41B(0.25) O36(0.5) H36A(0.5) H36B(0.5) O40(0.5) H40A(0.5) H40B(0.5) C19(0.5)
 H19A(0.5) H19B(0.5) C20(0.5) H20A(0.5) H20B(0.5) C21(0.5) H21A(0.5) H21B(0.5)
 C22(0.5) H22A(0.5) H22B(0.5) C23(0.5) H23A(0.5) H23B(0.5) C24(0.5) H24A(0.5)
 H24B(0.5) Co2(0.5) N19(0.5) H19C(0.5) H19D(0.5) N20(0.5) H20C(0.5) H20D(0.5)
 N21(0.5) H21C(0.5) H21D(0.5) N22(0.5) H22C(0.5) H22D(0.5) N23(0.5) H23C(0.5)
 H23D(0.5) N24(0.5) H24C(0.5) H24D(0.5) O42(0.25) H42A(0.25) H42B(0.25)
 O43(0.25) H43A(0.25) H43B(0.25)
6.a Riding coordinates:
 O24(H24E,H24F), O30(H30A,H30B), O31(H31A,H31B), O35(H35A,H35B), O37(H37A,
 H37B), O38(H38A,H38B), O39(H39A,H39B), O41(H41A,H41B), O36(H36A,H36B),
 O40(H40A,H40B), O42(H42A,H42B), O30A(H30C,H30D), O43(H43A,H43B)
6.b Secondary CH2 refined with riding coordinates:
 C1(H1A,H1B), C2(H2A,H2B), C3(H3A,H3B), C4(H4A,H4B), C5(H5A,H5B), C6(H6A,H6B),
 N1(H1C,H1D), N2(H2C,H2D), N3(H3C,H3D), N4(H4C,H4D), N5(H5C,H5D), N6(H6C,H6D),
 C7(H7A,H7B), C8(H8A,H8B), C9(H9A,H9B), C10(H10A,H10B), C11(H11A,H11B),
 C12(H12A,H12B), N7(H7C,H7D), N8(H8C,H8D), N9(H9C,H9D), N10(H10C,H10D),
 N11(H11C,H11D), N12(H12C,H12D), C13(H13A,H13B), C14(H14A,H14B), C15(H15A,H15B),
  C16(H16A,H16B), C17(H17A,H17B), C18(H18A,H18B), N13(H13C,H13D), N14(H14C,
 H14D), N15(H15C,H15D), N16(H16C,H16D), N17(H17C,H17D), N18(H18C,H18D),
 C19(H19A,H19B), C20(H20A,H20B), C21(H21A,H21B), C22(H22A,H22B), C23(H23A,H23B),
  C24(H24A,H24B), N19(H19C,H19D), N20(H20C,H20D), N21(H21C,H21D), N22(H22C,
 H22D), N23(H23C,H23D), N24(H24C,H24D), C1A(H1AA,H1AB), C2A(H2AA,H2AB),
 C3A(H3AA,H3AB), C4A(H4AA,H4AB), C5A(H5AA,H5AB), C6A(H6AA,H6AB), N1A(H1AC,H1AD),
  N2A(H2AC,H2AD), N3A(H3AC,H3AD), N4A(H4AC,H4AD), N5A(H5AC,H5AD), N6A(H6AC,
 H6AD), C7A(H7AA,H7AB), C8A(H8AA,H8AB), C9A(H9AA,H9AB), C10A(H10E,H10F),
 C11A(H11E,H11F), C12A(H12E,H12F), N7A(H7AC,H7AD), N8A(H8AC,H8AD), N9A(H9AC,
 H9AD), N10A(H10G,H10H), N11A(H11G,H11H), N12A(H12G,H12H)
;
_smtbx_masks_special_details
;
A solvent mask was calculated and 212 electrons were 
found in a volume of 452\%A^3^ in 2 voids per unit cell. 
This is consistent with the presence of 
5[H2O], 1[H2O] per Asymmetric Unit 
which account for 212 electrons 
per unit cell.
;
_smtbx_masks_void_probe_radius 1.2
_smtbx_masks_void_truncation_radius 1.2
_olex2_submission_special_instructions 'No special instructions were received'
_oxdiff_exptl_absorpt_empirical_details
;
Empirical correction (ABSPACK) includes:
- Absorption correction using spherical harmonics
- Frame scaling
;
_oxdiff_exptl_absorpt_empirical_full_max 1.357
_oxdiff_exptl_absorpt_empirical_full_min 0.903

loop_
_space_group_symop_operation_xyz
'x, y, z'
'-x, y+1/2, -z+1/2'
'-x, -y, -z'
'x, -y-1/2, z-1/2'

loop_
_atom_site_label
_atom_site_type_symbol
_atom_site_fract_x
_atom_site_fract_y
_atom_site_fract_z
_atom_site_U_iso_or_equiv
_atom_site_adp_type
_atom_site_occupancy
_atom_site_site_symmetry_order
_atom_site_calc_flag
_atom_site_refinement_flags_posn
_atom_site_refinement_flags_adp
_atom_site_refinement_flags_occupancy
_atom_site_disorder_assembly
_atom_site_disorder_group
Co1 Co 0.83992(13) 0.67024(5) 0.31872(15) 0.0494(5) Uani 1 1 d D U . . .
C1 C 0.7823(19) 0.7032(8) 0.1514(14) 0.078(3) Uani 0.530(13) 1 d D U P A 1
H1A H 0.737303 0.722488 0.124093 0.093 Uiso 0.530(13) 1 calc R U P A 1
H1B H 0.788938 0.687041 0.102643 0.093 Uiso 0.530(13) 1 calc R U P A 1
C2 C 0.899(2) 0.7163(8) 0.1959(15) 0.078(4) Uani 0.530(13) 1 d D U P A 1
H2A H 0.953147 0.706275 0.162473 0.093 Uiso 0.530(13) 1 calc R U P A 1
H2B H 0.901125 0.741039 0.187329 0.093 Uiso 0.530(13) 1 calc R U P A 1
C3 C 0.8530(18) 0.6024(4) 0.248(2) 0.062(3) Uani 0.530(13) 1 d D U P A 1
H3A H 0.903268 0.590207 0.296503 0.075 Uiso 0.530(13) 1 calc R U P A 1
H3B H 0.846741 0.589638 0.191217 0.075 Uiso 0.530(13) 1 calc R U P A 1
C4 C 0.7374(16) 0.6076(5) 0.2747(19) 0.061(3) Uani 0.530(13) 1 d D U P A 1
H4A H 0.684194 0.615008 0.220950 0.073 Uiso 0.530(13) 1 calc R U P A 1
H4B H 0.711487 0.585859 0.295525 0.073 Uiso 0.530(13) 1 calc R U P A 1
C5 C 0.8374(18) 0.6897(8) 0.5017(13) 0.073(3) Uani 0.530(13) 1 d D U P A 1
H5A H 0.787128 0.673265 0.521853 0.088 Uiso 0.530(13) 1 calc R U P A 1
H5B H 0.843433 0.709457 0.542732 0.088 Uiso 0.530(13) 1 calc R U P A 1
C6 C 0.9534(18) 0.6731(8) 0.5092(14) 0.073(3) Uani 0.530(13) 1 d D U P A 1
H6A H 1.010966 0.690696 0.519586 0.088 Uiso 0.530(13) 1 calc R U P A 1
H6B H 0.966798 0.657114 0.560603 0.088 Uiso 0.530(13) 1 calc R U P A 1
N1 N 0.7256(13) 0.6861(5) 0.2188(11) 0.064(3) Uani 0.530(13) 1 d D U P A 1
H1C H 0.685072 0.668431 0.192789 0.077 Uiso 0.530(13) 1 calc R U P A 1
H1D H 0.680218 0.700917 0.239714 0.077 Uiso 0.530(13) 1 calc R U P A 1
N2 N 0.9370(14) 0.7090(4) 0.2937(13) 0.071(3) Uani 0.530(13) 1 d D U P A 1
H2C H 0.928076 0.727288 0.327763 0.085 Uiso 0.530(13) 1 calc R U P A 1
H2D H 1.008708 0.702800 0.305288 0.085 Uiso 0.530(13) 1 calc R U P A 1
N3 N 0.8922(12) 0.6377(4) 0.2380(12) 0.051(3) Uani 0.530(13) 1 d D U P A 1
H3C H 0.869199 0.644380 0.179953 0.061 Uiso 0.530(13) 1 calc R U P A 1
H3D H 0.966604 0.637762 0.249252 0.061 Uiso 0.530(13) 1 calc R U P A 1
N4 N 0.7438(12) 0.6337(4) 0.3484(13) 0.052(3) Uani 0.530(13) 1 d D U P A 1
H4C H 0.772253 0.624439 0.402910 0.062 Uiso 0.530(13) 1 calc R U P A 1
H4D H 0.676009 0.641871 0.350515 0.062 Uiso 0.530(13) 1 calc R U P A 1
N5 N 0.7891(13) 0.7012(5) 0.4072(12) 0.065(3) Uani 0.530(13) 1 d D U P A 1
H5C H 0.810693 0.722643 0.398587 0.078 Uiso 0.530(13) 1 calc R U P A 1
H5D H 0.714849 0.700817 0.398927 0.078 Uiso 0.530(13) 1 calc R U P A 1
N6 N 0.9567(13) 0.6546(5) 0.4224(11) 0.064(3) Uani 0.530(13) 1 d D U P A 1
H6C H 0.948038 0.632155 0.431235 0.077 Uiso 0.530(13) 1 calc R U P A 1
H6D H 1.023520 0.657677 0.407561 0.077 Uiso 0.530(13) 1 calc R U P A 1
Co3 Co 1.35305(17) 0.67457(4) 0.81179(10) 0.0440(4) Uani 1 1 d D U . . .
C7 C 1.3060(16) 0.6071(4) 0.7355(9) 0.057(3) Uani 0.800(6) 1 d D U P B 1
H7A H 1.335234 0.586294 0.712460 0.068 Uiso 0.800(6) 1 calc R U P B 1
H7B H 1.231848 0.611540 0.700195 0.068 Uiso 0.800(6) 1 calc R U P B 1
C8 C 1.3031(18) 0.6038(3) 0.8385(9) 0.058(3) Uani 0.800(6) 1 d D U P B 1
H8A H 1.246816 0.587195 0.848055 0.069 Uiso 0.800(6) 1 calc R U P B 1
H8B H 1.375139 0.596218 0.872243 0.069 Uiso 0.800(6) 1 calc R U P B 1
C9 C 1.5705(15) 0.6936(4) 0.8906(9) 0.059(3) Uani 0.800(6) 1 d D U P B 1
H9A H 1.645908 0.687511 0.920309 0.070 Uiso 0.800(6) 1 calc R U P B 1
H9B H 1.549131 0.714850 0.917467 0.070 Uiso 0.800(6) 1 calc R U P B 1
C10 C 1.5616(12) 0.6973(5) 0.7859(9) 0.056(3) Uani 0.800(6) 1 d D U P B 1
H10A H 1.609967 0.715567 0.771610 0.067 Uiso 0.800(6) 1 calc R U P B 1
H10B H 1.581991 0.675912 0.759227 0.067 Uiso 0.800(6) 1 calc R U P B 1
C11 C 1.1778(17) 0.7219(4) 0.7550(8) 0.058(3) Uani 0.800(6) 1 d D U P B 1
H11A H 1.101337 0.727027 0.725974 0.069 Uiso 0.800(6) 1 calc R U P B 1
H11B H 1.226494 0.739912 0.739841 0.069 Uiso 0.800(6) 1 calc R U P B 1
C12 C 1.1887(12) 0.7181(4) 0.8596(8) 0.047(3) Uani 0.800(6) 1 d D U P B 1
H12A H 1.171172 0.739696 0.886891 0.057 Uiso 0.800(6) 1 calc R U P B 1
H12B H 1.138442 0.700419 0.874184 0.057 Uiso 0.800(6) 1 calc R U P B 1
N7 N 1.3802(13) 0.6364(3) 0.7298(9) 0.058(3) Uani 0.800(6) 1 d D U P B 1
H7C H 1.369557 0.643962 0.672003 0.069 Uiso 0.800(6) 1 calc R U P B 1
H7D H 1.450934 0.629505 0.745461 0.069 Uiso 0.800(6) 1 calc R U P B 1
N8 N 1.2759(14) 0.6381(3) 0.8697(9) 0.059(2) Uani 0.800(6) 1 d D U P B 1
H8C H 1.296317 0.639372 0.930633 0.070 Uiso 0.800(6) 1 calc R U P B 1
H8D H 1.202379 0.641390 0.855411 0.070 Uiso 0.800(6) 1 calc R U P B 1
N9 N 1.4910(12) 0.6655(3) 0.8993(9) 0.057(2) Uani 0.800(6) 1 d D U P B 1
H9C H 1.477397 0.664805 0.956335 0.068 Uiso 0.800(6) 1 calc R U P B 1
H9D H 1.519511 0.645286 0.886929 0.068 Uiso 0.800(6) 1 calc R U P B 1
N10 N 1.4428(11) 0.7057(4) 0.7511(9) 0.055(2) Uani 0.800(6) 1 d D U P B 1
H10C H 1.426228 0.702922 0.690351 0.066 Uiso 0.800(6) 1 calc R U P B 1
H10D H 1.429164 0.727561 0.764077 0.066 Uiso 0.800(6) 1 calc R U P B 1
N11 N 1.2128(13) 0.6875(3) 0.7265(9) 0.057(2) Uani 0.800(6) 1 d D U P B 1
H11C H 1.224384 0.688280 0.668832 0.068 Uiso 0.800(6) 1 calc R U P B 1
H11D H 1.159732 0.671926 0.729350 0.068 Uiso 0.800(6) 1 calc R U P B 1
N12 N 1.3056(11) 0.7084(3) 0.8942(8) 0.050(2) Uani 0.800(6) 1 d D U P B 1
H12C H 1.312248 0.699491 0.950451 0.059 Uiso 0.800(6) 1 calc R U P B 1
H12D H 1.348941 0.726979 0.897524 0.059 Uiso 0.800(6) 1 calc R U P B 1
Co4 Co 0.000000 0.500000 0.000000 0.0947(13) Uani 1 2 d S U P . .
C13 C -0.203(3) 0.5292(9) -0.070(3) 0.082(6) Uani 0.5 1 d D U P C -1
H13A H -0.247041 0.514372 -0.037192 0.098 Uiso 0.5 1 calc R U P C -1
H13B H -0.253847 0.540838 -0.118473 0.098 Uiso 0.5 1 calc R U P C -1
C14 C -0.140(3) 0.5561(8) -0.002(2) 0.083(5) Uani 0.5 1 d D U P C -1
H14A H -0.109192 0.574018 -0.035567 0.100 Uiso 0.5 1 calc R U P C -1
H14B H -0.190294 0.566557 0.033761 0.100 Uiso 0.5 1 calc R U P C -1
C15 C 0.182(3) 0.5171(10) -0.112(3) 0.107(8) Uani 0.5 1 d D U P D -1
H15A H 0.249221 0.510290 -0.070190 0.128 Uiso 0.5 1 calc R U P D -1
H15B H 0.200882 0.532364 -0.158682 0.128 Uiso 0.5 1 calc R U P D -1
C16 C 0.115(4) 0.4855(10) -0.156(3) 0.107(8) Uani 0.5 1 d D U P D -1
H16A H 0.053347 0.492952 -0.202663 0.129 Uiso 0.5 1 calc R U P D -1
H16B H 0.163503 0.470825 -0.184348 0.129 Uiso 0.5 1 calc R U P D -1
C17 C 0.010(3) 0.4447(9) 0.124(3) 0.099(6) Uani 0.5 1 d D U P E -1
H17A H 0.049962 0.426376 0.098853 0.119 Uiso 0.5 1 calc R U P E -1
H17B H -0.030931 0.434654 0.167676 0.119 Uiso 0.5 1 calc R U P E -1
C18 C 0.093(3) 0.4721(10) 0.172(3) 0.099(6) Uani 0.5 1 d D U P E -1
H18A H 0.056814 0.487701 0.207933 0.118 Uiso 0.5 1 calc R U P E -1
H18B H 0.156128 0.461298 0.211630 0.118 Uiso 0.5 1 calc R U P E -1
N13 N -0.124(5) 0.5082(13) -0.109(4) 0.082(7) Uani 0.5 1 d D U P C -1
H13C H -0.098829 0.519521 -0.153894 0.098 Uiso 0.5 1 calc R U P C -1
H13D H -0.154595 0.488420 -0.131868 0.098 Uiso 0.5 1 calc R U P C -1
N14 N -0.051(3) 0.5367(9) 0.057(3) 0.084(5) Uani 0.5 1 d D U P C -1
H14C H -0.076957 0.529208 0.106091 0.101 Uiso 0.5 1 calc R U P C -1
H14D H 0.005430 0.550943 0.076886 0.101 Uiso 0.5 1 calc R U P C -1
N15 N 0.101(3) 0.5335(13) -0.062(3) 0.104(9) Uani 0.5 1 d D U P D -1
H15C H 0.056532 0.547025 -0.101723 0.125 Uiso 0.5 1 calc R U P D -1
H15D H 0.139252 0.546982 -0.018763 0.125 Uiso 0.5 1 calc R U P D -1
N16 N 0.073(4) 0.4663(13) -0.083(3) 0.106(9) Uani 0.5 1 d D U P D -1
H16C H 0.129668 0.455033 -0.048455 0.127 Uiso 0.5 1 calc R U P D -1
H16D H 0.023096 0.450890 -0.108980 0.127 Uiso 0.5 1 calc R U P D -1
N17 N -0.066(3) 0.4626(10) 0.050(3) 0.093(5) Uani 0.5 1 d D U P E -1
H17C H -0.124603 0.470158 0.072121 0.112 Uiso 0.5 1 calc R U P E -1
H17D H -0.090569 0.447603 0.005316 0.112 Uiso 0.5 1 calc R U P E -1
N18 N 0.130(5) 0.4906(13) 0.096(4) 0.095(5) Uani 0.5 1 d D U P E -1
H18C H 0.179636 0.477874 0.072994 0.114 Uiso 0.5 1 calc R U P E -1
H18D H 0.163454 0.510332 0.116442 0.114 Uiso 0.5 1 calc R U P E -1
O24 O 1.642(3) 0.6022(13) 1.037(3) 0.074(12) Uani 0.25 1 d . U P . .
H24E H 1.595437 0.585984 1.039039 0.112 Uiso 0.25 1 d R U P . .
H24F H 1.617297 0.618964 1.064159 0.112 Uiso 0.25 1 d R U P . .
O30 O 0.5699(11) 0.7435(3) 0.5798(10) 0.072(4) Uani 0.87(2) 1 d . U P F 1
H30A H 0.534296 0.761929 0.585835 0.107 Uiso 0.87(2) 1 d R U P F 1
H30B H 0.525556 0.726409 0.575565 0.107 Uiso 0.87(2) 1 d R U P F 1
O31 O 1.0734(9) 0.7717(3) 0.5697(8) 0.070(3) Uani 1 1 d . . . . .
H31A H 1.097147 0.791455 0.589669 0.105 Uiso 1 1 d R U . . .
H31B H 1.131887 0.760815 0.563249 0.105 Uiso 1 1 d R U . . .
O35 O 0.456(2) 0.5167(7) -0.1103(15) 0.098(8) Uani 0.5 1 d . U P . .
H35A H 0.440498 0.524882 -0.060632 0.146 Uiso 0.5 1 d R U P . .
H35B H 0.497058 0.499392 -0.093152 0.146 Uiso 0.5 1 d R U P . .
O37 O 0.744(3) 0.7000(10) 0.640(3) 0.137(12) Uani 0.5 1 d . U P . .
H37A H 0.689511 0.713521 0.623530 0.205 Uiso 0.5 1 d R U P . .
H37B H 0.715681 0.679951 0.634730 0.205 Uiso 0.5 1 d R U P . .
O38 O 1.745(2) 0.6071(8) 0.7619(16) 0.101(10) Uani 0.5 1 d . . P . .
H38A H 1.814460 0.612199 0.771894 0.152 Uiso 0.5 1 d R U P . .
H38B H 1.721810 0.612949 0.706173 0.152 Uiso 0.5 1 d R U P . .
O39 O 0.902(2) 0.7703(7) 0.421(2) 0.099(8) Uani 0.5 1 d . U P . .
H39A H 0.895900 0.790443 0.397968 0.149 Uiso 0.5 1 d R U P . .
H39B H 0.952850 0.772123 0.468698 0.149 Uiso 0.5 1 d R U P . .
Nb1 Nb 0.50861(8) 0.63908(2) 0.51611(6) 0.0254(2) Uani 1 1 d . . . . .
Nb2 Nb 0.46444(7) 0.69296(2) 0.33786(6) 0.01983(18) Uani 1 1 d . . . . .
Nb3 Nb 0.38996(8) 0.66065(2) 0.13595(6) 0.0269(2) Uani 1 1 d . . . . .
Nb4 Nb 0.35453(9) 0.57518(3) 0.11543(7) 0.0364(2) Uani 1 1 d . . . . .
Nb5 Nb 0.13038(8) 0.62915(3) 0.07803(6) 0.0314(2) Uani 1 1 d . . . . .
Nb6 Nb 0.17120(8) 0.57593(2) 0.25855(7) 0.0286(2) Uani 1 1 d . . . . .
Nb7 Nb 0.24761(8) 0.60816(2) 0.46121(6) 0.0263(2) Uani 1 1 d . . . . .
Nb8 Nb 0.28372(7) 0.69291(2) 0.47929(6) 0.02246(19) Uani 1 1 d . . . . .
O1 O 0.4697(7) 0.6912(2) 0.0875(5) 0.043(2) Uani 1 1 d . . . . .
O2 O 0.4936(5) 0.64913(16) 0.2609(4) 0.0218(13) Uani 1 1 d . . . . .
O3 O 0.1040(5) 0.66295(17) 0.1767(5) 0.0253(14) Uani 1 1 d . . . . .
O4 O 0.0903(7) 0.5441(2) 0.2998(7) 0.047(2) Uani 1 1 d . . . . .
O5 O 0.5685(5) 0.67416(18) 0.4406(5) 0.0259(14) Uani 1 1 d . . . . .
O6 O 0.3257(5) 0.68923(16) 0.2334(4) 0.0221(13) Uani 1 1 d . . . . .
O7 O 0.3824(5) 0.72031(16) 0.4112(4) 0.0224(13) Uani 1 1 d . . . . .
O8 O 0.4633(6) 0.57578(19) 0.2372(5) 0.0327(17) Uani 1 1 d . . . . .
O9 O 0.1450(5) 0.61998(16) 0.3344(5) 0.0232(14) Uani 1 1 d . . . . .
O10 O 0.2346(7) 0.7239(2) 0.5483(5) 0.0399(19) Uani 1 1 d . . . . .
O11 O 0.1729(5) 0.69183(16) 0.3594(4) 0.0222(13) Uani 1 1 d . . . . .
O12 O 0.4055(9) 0.5423(3) 0.0517(7) 0.062(3) Uani 1 1 d . . . . .
O13 O 0.5339(6) 0.60474(18) 0.4194(5) 0.0277(15) Uani 1 1 d . . . . .
O14 O 0.5480(6) 0.72313(19) 0.2925(5) 0.0350(17) Uani 1 1 d . . . . .
O15 O 0.2066(6) 0.65053(18) 0.5123(5) 0.0299(16) Uani 1 1 d . . . . .
O16 O 0.3527(5) 0.64849(15) 0.3860(4) 0.0182(12) Uani 1 1 d . . . . .
O17 O 0.0695(6) 0.59363(19) 0.1533(5) 0.0340(17) Uani 1 1 d . . . . .
O18 O 0.3135(6) 0.57911(16) 0.3625(5) 0.0261(14) Uani 1 1 d . . . . .
O19 O 0.2172(7) 0.5922(2) 0.0345(5) 0.0401(19) Uani 1 1 d . . . . .
O20 O 0.2543(7) 0.54919(18) 0.1845(6) 0.0361(18) Uani 1 1 d . . . . .
O21 O 0.6210(7) 0.6316(2) 0.6082(6) 0.048(2) Uani 1 1 d . . . . .
O22 O 0.4201(6) 0.67597(18) 0.5612(4) 0.0291(16) Uani 1 1 d . . . . .
O23 O 0.1701(8) 0.5770(2) 0.5071(6) 0.051(2) Uani 1 1 d . . . . .
O25 O 0.0199(8) 0.6358(3) -0.0136(6) 0.060(3) Uani 1 1 d . . . . .
O26 O 0.2860(5) 0.62032(15) 0.2098(4) 0.0196(13) Uani 1 1 d . . . . .
O27 O 0.3924(6) 0.60578(18) 0.5404(5) 0.0321(16) Uani 1 1 d . . . . .
O28 O 0.2467(7) 0.66250(19) 0.0533(5) 0.0330(17) Uani 1 1 d . . . . .
O29 O 0.4313(7) 0.6177(2) 0.0837(5) 0.0378(18) Uani 1 1 d . . . . .
Ti1 Ti 0.42794(13) 0.60810(4) 0.31431(11) 0.0161(3) Uani 1 1 d . . . . .
Ti2 Ti 0.21209(12) 0.66077(4) 0.27893(10) 0.0145(3) Uani 1 1 d . . . . .
O41 O 0.553(4) 0.5393(13) 0.766(3) 0.078(13) Uani 0.25 1 d . U P G -2
H41A H 0.518192 0.529372 0.802798 0.117 Uiso 0.25 1 d R U P G -2
H41B H 0.552732 0.560552 0.779988 0.117 Uiso 0.25 1 d R U P G -2
O36 O 1.585(3) 0.5989(7) 0.851(2) 0.116(10) Uani 0.5 1 d . U P H 1
H36A H 1.643554 0.603981 0.829240 0.173 Uiso 0.5 1 d R U P H 1
H36B H 1.606024 0.600421 0.908640 0.173 Uiso 0.5 1 d R U P H 1
O40 O 1.040(2) 0.6382(8) 0.752(2) 0.117(10) Uani 0.5 1 d . U P I 1
H40A H 1.030214 0.633312 0.806340 0.175 Uiso 0.5 1 d R U P I 1
H40B H 0.979364 0.647902 0.727030 0.175 Uiso 0.5 1 d R U P I 1
C19 C 0.398(4) 0.4939(8) 0.331(2) 0.094(6) Uani 0.5 1 d D U P J -1
H19A H 0.336547 0.493002 0.278536 0.113 Uiso 0.5 1 calc R U P J -1
H19B H 0.458094 0.507323 0.314292 0.113 Uiso 0.5 1 calc R U P J -1
C20 C 0.436(3) 0.4589(7) 0.359(3) 0.093(6) Uani 0.5 1 d D U P J -1
H20A H 0.462550 0.446850 0.309680 0.112 Uiso 0.5 1 calc R U P J -1
H20B H 0.377453 0.445461 0.378305 0.112 Uiso 0.5 1 calc R U P J -1
C21 C 0.349(4) 0.4837(8) 0.656(2) 0.096(6) Uani 0.5 1 d D U P J -1
H21A H 0.286770 0.471316 0.674316 0.115 Uiso 0.5 1 calc R U P J -1
H21B H 0.409818 0.485552 0.708719 0.115 Uiso 0.5 1 calc R U P J -1
C22 C 0.315(3) 0.5172(8) 0.615(3) 0.087(6) Uani 0.5 1 d D U P J -1
H22A H 0.286334 0.532035 0.658212 0.104 Uiso 0.5 1 calc R U P J -1
H22B H 0.257513 0.514562 0.560170 0.104 Uiso 0.5 1 calc R U P J -1
C23 C 0.684(3) 0.5408(6) 0.552(2) 0.077(5) Uani 0.5 1 d D U P J -1
H23A H 0.747332 0.549968 0.527974 0.092 Uiso 0.5 1 calc R U P J -1
H23B H 0.665507 0.556972 0.596881 0.092 Uiso 0.5 1 calc R U P J -1
C24 C 0.712(2) 0.5069(7) 0.595(3) 0.076(5) Uani 0.5 1 d D U P J -1
H24A H 0.766116 0.509800 0.651602 0.091 Uiso 0.5 1 calc R U P J -1
H24B H 0.746315 0.492655 0.553669 0.091 Uiso 0.5 1 calc R U P J -1
Co2 Co 0.4865(11) 0.5001(4) 0.5136(8) 0.067(3) Uani 0.5 1 d . U P J -1
N19 N 0.359(3) 0.5099(9) 0.415(2) 0.084(5) Uani 0.5 1 d D U P J -1
H19C H 0.296681 0.499794 0.425602 0.101 Uiso 0.5 1 calc R U P J -1
H19D H 0.347061 0.532427 0.407795 0.101 Uiso 0.5 1 calc R U P J -1
N20 N 0.533(3) 0.4658(8) 0.440(2) 0.082(5) Uani 0.5 1 d D U P J -1
H20C H 0.593195 0.472636 0.419813 0.098 Uiso 0.5 1 calc R U P J -1
H20D H 0.549425 0.446590 0.473217 0.098 Uiso 0.5 1 calc R U P J -1
N21 N 0.386(3) 0.4675(10) 0.572(2) 0.098(7) Uani 0.5 1 d D U P J -1
H21C H 0.325254 0.462371 0.529783 0.117 Uiso 0.5 1 calc R U P J -1
H21D H 0.422301 0.448027 0.588255 0.117 Uiso 0.5 1 calc R U P J -1
N22 N 0.423(2) 0.5322(7) 0.591(2) 0.074(5) Uani 0.5 1 d D U P J -1
H22C H 0.471789 0.536320 0.642047 0.088 Uiso 0.5 1 calc R U P J -1
H22D H 0.407395 0.552108 0.560874 0.088 Uiso 0.5 1 calc R U P J -1
N23 N 0.584(2) 0.5350(7) 0.4739(19) 0.068(4) Uani 0.5 1 d D U P J -1
H23C H 0.607193 0.527844 0.423487 0.082 Uiso 0.5 1 calc R U P J -1
H23D H 0.546422 0.554612 0.460826 0.082 Uiso 0.5 1 calc R U P J -1
N24 N 0.607(2) 0.4889(7) 0.615(2) 0.068(5) Uani 0.5 1 d D U P J -1
H24C H 0.590879 0.496512 0.668200 0.081 Uiso 0.5 1 calc R U P J -1
H24D H 0.617109 0.466203 0.619387 0.081 Uiso 0.5 1 calc R U P J -1
C1A C 0.721(2) 0.7116(6) 0.184(2) 0.079(4) Uani 0.470(13) 1 d D U P A 2
H1AA H 0.667711 0.724540 0.212474 0.094 Uiso 0.470(13) 1 calc R U P A 2
H1AB H 0.696772 0.713053 0.117979 0.094 Uiso 0.470(13) 1 calc R U P A 2
C2A C 0.837(2) 0.7279(6) 0.212(2) 0.080(4) Uani 0.470(13) 1 d D U P A 2
H2AA H 0.860948 0.735890 0.156200 0.096 Uiso 0.470(13) 1 calc R U P A 2
H2AB H 0.831147 0.747968 0.249560 0.096 Uiso 0.470(13) 1 calc R U P A 2
C3A C 0.871(2) 0.5982(4) 0.297(2) 0.060(3) Uani 0.470(13) 1 d D U P A 2
H3AA H 0.926934 0.592168 0.350863 0.072 Uiso 0.470(13) 1 calc R U P A 2
H3AB H 0.867358 0.580073 0.251741 0.072 Uiso 0.470(13) 1 calc R U P A 2
C4A C 0.756(2) 0.6043(5) 0.324(2) 0.062(3) Uani 0.470(13) 1 d D U P A 2
H4AA H 0.699128 0.604863 0.268554 0.074 Uiso 0.470(13) 1 calc R U P A 2
H4AB H 0.739584 0.585353 0.361908 0.074 Uiso 0.470(13) 1 calc R U P A 2
C5A C 0.845(2) 0.7093(9) 0.4796(16) 0.073(3) Uani 0.470(13) 1 d D U P A 2
H5AA H 0.801220 0.696771 0.517359 0.088 Uiso 0.470(13) 1 calc R U P A 2
H5AB H 0.850281 0.733046 0.500597 0.088 Uiso 0.470(13) 1 calc R U P A 2
C6A C 0.9627(19) 0.6938(8) 0.4940(19) 0.072(3) Uani 0.470(13) 1 d D U P A 2
H6AA H 1.016653 0.711425 0.486353 0.086 Uiso 0.470(13) 1 calc R U P A 2
H6AB H 0.982924 0.684453 0.555828 0.086 Uiso 0.470(13) 1 calc R U P A 2
N1A N 0.7192(14) 0.6752(5) 0.2129(12) 0.067(3) Uani 0.470(13) 1 d D U P A 2
H1AC H 0.730107 0.661312 0.167404 0.080 Uiso 0.470(13) 1 calc R U P A 2
H1AD H 0.653859 0.669923 0.228131 0.080 Uiso 0.470(13) 1 calc R U P A 2
N2A N 0.9254(15) 0.7056(4) 0.2618(16) 0.074(4) Uani 0.470(13) 1 d D U P A 2
H2AC H 0.971443 0.717392 0.304644 0.088 Uiso 0.470(13) 1 calc R U P A 2
H2AD H 0.964760 0.695872 0.223592 0.088 Uiso 0.470(13) 1 calc R U P A 2
N3A N 0.8973(13) 0.6315(4) 0.2593(13) 0.051(3) Uani 0.470(13) 1 d D U P A 2
H3AC H 0.868324 0.631964 0.199342 0.062 Uiso 0.470(13) 1 calc R U P A 2
H3AD H 0.971114 0.633555 0.265518 0.062 Uiso 0.470(13) 1 calc R U P A 2
N4A N 0.7550(13) 0.6371(4) 0.3747(13) 0.052(3) Uani 0.470(13) 1 d D U P A 2
H4AC H 0.785529 0.634200 0.433740 0.063 Uiso 0.470(13) 1 calc R U P A 2
H4AD H 0.685052 0.644439 0.371107 0.063 Uiso 0.470(13) 1 calc R U P A 2
N5A N 0.7851(14) 0.7085(4) 0.3830(14) 0.065(3) Uani 0.470(13) 1 d D U P A 2
H5AC H 0.795960 0.728222 0.355284 0.078 Uiso 0.470(13) 1 calc R U P A 2
H5AD H 0.712112 0.706021 0.381314 0.078 Uiso 0.470(13) 1 calc R U P A 2
N6A N 0.9633(13) 0.6659(5) 0.4251(12) 0.061(3) Uani 0.470(13) 1 d D U P A 2
H6AC H 0.958206 0.645627 0.452037 0.073 Uiso 0.470(13) 1 calc R U P A 2
H6AD H 1.027946 0.666449 0.405361 0.073 Uiso 0.470(13) 1 calc R U P A 2
C7A C 1.564(2) 0.6415(11) 0.815(3) 0.061(4) Uani 0.200(6) 1 d D U P B 2
H7AA H 1.607476 0.653784 0.866769 0.073 Uiso 0.200(6) 1 calc R U P B 2
H7AB H 1.614243 0.630855 0.779813 0.073 Uiso 0.200(6) 1 calc R U P B 2
C8A C 1.489(3) 0.6144(7) 0.848(3) 0.063(5) Uani 0.200(6) 1 d D U P B 2
H8AA H 1.455474 0.599613 0.797765 0.075 Uiso 0.200(6) 1 calc R U P B 2
H8AB H 1.532411 0.600204 0.896086 0.075 Uiso 0.200(6) 1 calc R U P B 2
C9A C 1.468(3) 0.7357(7) 0.865(2) 0.059(5) Uani 0.200(6) 1 d D U P B 2
H9AA H 1.524262 0.731488 0.827456 0.070 Uiso 0.200(6) 1 calc R U P B 2
H9AB H 1.494636 0.753181 0.910173 0.070 Uiso 0.200(6) 1 calc R U P B 2
C10A C 1.356(4) 0.7464(5) 0.804(2) 0.058(5) Uani 0.200(6) 1 d D U P B 2
H10E H 1.299095 0.749812 0.841217 0.070 Uiso 0.200(6) 1 calc R U P B 2
H10F H 1.364325 0.767536 0.770955 0.070 Uiso 0.200(6) 1 calc R U P B 2
C11A C 1.1383(17) 0.6576(12) 0.716(2) 0.061(4) Uani 0.200(6) 1 d D U P B 2
H11E H 1.085788 0.641976 0.679218 0.073 Uiso 0.200(6) 1 calc R U P B 2
H11F H 1.123083 0.680948 0.693304 0.073 Uiso 0.200(6) 1 calc R U P B 2
C12A C 1.132(2) 0.6550(12) 0.818(2) 0.060(4) Uani 0.200(6) 1 d D U P B 2
H12E H 1.059765 0.662448 0.828512 0.073 Uiso 0.200(6) 1 calc R U P B 2
H12F H 1.144385 0.631327 0.839199 0.073 Uiso 0.200(6) 1 calc R U P B 2
N7A N 1.4865(16) 0.6650(7) 0.7572(17) 0.055(3) Uani 0.200(6) 1 d D U P B 2
H7AC H 1.465149 0.655640 0.701701 0.065 Uiso 0.200(6) 1 calc R U P B 2
H7AD H 1.521498 0.684691 0.750394 0.065 Uiso 0.200(6) 1 calc R U P B 2
N8A N 1.402(2) 0.6330(5) 0.8848(15) 0.055(3) Uani 0.200(6) 1 d D U P B 2
H8AC H 1.428177 0.639050 0.942910 0.065 Uiso 0.200(6) 1 calc R U P B 2
H8AD H 1.343585 0.619156 0.884294 0.065 Uiso 0.200(6) 1 calc R U P B 2
N9A N 1.438(2) 0.7035(6) 0.9085(14) 0.051(3) Uani 0.200(6) 1 d D U P B 2
H9AC H 1.397715 0.708297 0.951020 0.062 Uiso 0.200(6) 1 calc R U P B 2
H9AD H 1.500207 0.692587 0.935652 0.062 Uiso 0.200(6) 1 calc R U P B 2
N10A N 1.326(2) 0.7174(5) 0.7397(15) 0.052(3) Uani 0.200(6) 1 d D U P B 2
H10G H 1.368355 0.717797 0.696481 0.062 Uiso 0.200(6) 1 calc R U P B 2
H10H H 1.254910 0.718785 0.712395 0.062 Uiso 0.200(6) 1 calc R U P B 2
N11A N 1.2563(19) 0.6475(6) 0.7143(14) 0.054(3) Uani 0.200(6) 1 d D U P B 2
H11G H 1.273141 0.652132 0.659507 0.065 Uiso 0.200(6) 1 calc R U P B 2
H11H H 1.265816 0.625019 0.725193 0.065 Uiso 0.200(6) 1 calc R U P B 2
N12A N 1.2207(15) 0.6774(7) 0.8675(16) 0.052(3) Uani 0.200(6) 1 d D U P B 2
H12G H 1.237881 0.671011 0.926293 0.062 Uiso 0.200(6) 1 calc R U P B 2
H12H H 1.196440 0.699092 0.865526 0.062 Uiso 0.200(6) 1 calc R U P B 2
O42 O 0.181(4) 0.5021(13) -0.178(3) 0.078(13) Uani 0.25 1 d . U P K -2
H42A H 0.156610 0.486635 -0.217508 0.118 Uiso 0.25 1 d R U P K -2
H42B H 0.251320 0.501975 -0.175218 0.118 Uiso 0.25 1 d R U P K -2
O30A O 0.551(7) 0.729(2) 0.537(7) 0.064(7) Uani 0.13(2) 1 d . U P F 2
H30C H 0.542835 0.721103 0.482522 0.097 Uiso 0.13(2) 1 d R U P F 2
H30D H 0.535025 0.750103 0.530782 0.097 Uiso 0.13(2) 1 d R U P F 2
O43 O 0.884(6) 0.6673(18) 0.828(5) 0.12(2) Uani 0.25 1 d . U P . .
H43A H 0.840500 0.651214 0.804522 0.183 Uiso 0.25 1 d R U P . .
H43B H 0.938390 0.656974 0.861782 0.183 Uiso 0.25 1 d R U P . .

loop_
_atom_site_aniso_label
_atom_site_aniso_U_11
_atom_site_aniso_U_22
_atom_site_aniso_U_33
_atom_site_aniso_U_23
_atom_site_aniso_U_13
_atom_site_aniso_U_12
Co1 0.0206(7) 0.0429(10) 0.0879(14) -0.0011(9) 0.0183(8) 0.0007(6)
C1 0.058(6) 0.080(6) 0.097(6) 0.008(6) 0.019(5) 0.006(5)
C2 0.057(6) 0.081(7) 0.098(7) 0.008(6) 0.022(6) -0.001(6)
C3 0.041(5) 0.059(6) 0.088(7) 0.003(6) 0.016(6) 0.005(5)
C4 0.039(5) 0.058(6) 0.086(7) -0.001(6) 0.017(6) 0.003(5)
C5 0.048(6) 0.056(6) 0.113(7) -0.014(6) 0.010(6) 0.000(6)
C6 0.047(5) 0.059(6) 0.110(7) -0.012(6) 0.006(6) 0.001(6)
N1 0.042(5) 0.066(6) 0.089(6) 0.012(6) 0.023(5) 0.010(5)
N2 0.045(5) 0.071(6) 0.099(6) 0.008(6) 0.020(6) -0.001(5)
N3 0.029(5) 0.047(6) 0.082(6) 0.006(5) 0.022(5) 0.006(5)
N4 0.029(5) 0.048(5) 0.082(6) -0.002(5) 0.019(5) 0.004(5)
N5 0.035(5) 0.051(6) 0.107(6) -0.015(6) 0.009(5) 0.000(5)
N6 0.036(5) 0.053(6) 0.101(6) -0.014(6) 0.005(5) 0.004(5)
Co3 0.0800(12) 0.0332(8) 0.0202(7) -0.0008(6) 0.0128(7) 0.0036(8)
C7 0.103(7) 0.039(5) 0.032(5) -0.007(5) 0.021(5) -0.002(5)
C8 0.101(6) 0.041(6) 0.034(5) -0.004(5) 0.024(5) 0.001(6)
C9 0.080(6) 0.054(6) 0.042(5) 0.006(5) 0.012(5) 0.008(6)
C10 0.082(6) 0.051(6) 0.040(5) 0.001(5) 0.023(5) 0.006(5)
C11 0.081(6) 0.055(6) 0.036(5) 0.000(5) 0.007(5) 0.005(6)
C12 0.076(6) 0.036(5) 0.032(5) -0.006(5) 0.014(5) 0.001(5)
N7 0.098(5) 0.044(5) 0.033(4) -0.003(4) 0.018(5) -0.003(5)
N8 0.096(5) 0.050(5) 0.032(4) -0.002(4) 0.018(4) -0.001(5)
N9 0.085(5) 0.053(5) 0.035(4) 0.003(4) 0.016(4) 0.009(4)
N10 0.085(5) 0.046(5) 0.034(4) 0.001(4) 0.012(4) -0.001(5)
N11 0.087(5) 0.053(5) 0.031(4) 0.001(4) 0.011(4) -0.006(5)
N12 0.083(5) 0.040(5) 0.027(4) 0.001(4) 0.013(4) 0.003(4)
Co4 0.085(2) 0.058(2) 0.126(3) -0.049(2) -0.021(2) -0.0163(18)
C13 0.074(10) 0.068(9) 0.097(10) -0.021(9) 0.000(9) -0.005(8)
C14 0.079(9) 0.064(9) 0.100(9) -0.028(8) -0.003(8) -0.009(8)
C15 0.107(12) 0.102(12) 0.110(12) -0.029(10) 0.019(10) -0.018(10)
C16 0.110(12) 0.102(12) 0.108(12) -0.032(10) 0.017(10) -0.014(10)
C17 0.092(9) 0.074(9) 0.119(9) -0.026(8) -0.012(8) -0.010(8)
C18 0.092(9) 0.074(9) 0.118(9) -0.027(8) -0.011(8) -0.012(8)
N13 0.075(11) 0.067(11) 0.098(12) -0.021(11) 0.003(10) -0.004(10)
N14 0.079(8) 0.057(7) 0.105(8) -0.041(7) -0.010(7) -0.018(7)
N15 0.103(14) 0.102(13) 0.106(13) -0.027(11) 0.017(11) -0.021(11)
N16 0.109(14) 0.100(13) 0.107(14) -0.035(11) 0.014(11) -0.015(11)
N17 0.086(8) 0.064(8) 0.116(8) -0.037(7) -0.015(7) -0.011(7)
N18 0.088(8) 0.066(8) 0.119(8) -0.038(8) -0.013(8) -0.013(7)
O24 0.058(17) 0.09(2) 0.085(19) 0.023(16) 0.050(16) 0.012(15)
O30 0.075(7) 0.043(7) 0.085(8) -0.029(6) -0.016(6) -0.004(6)
O31 0.067(7) 0.046(6) 0.096(8) -0.013(6) 0.010(6) 0.005(5)
O35 0.137(17) 0.114(15) 0.049(11) 0.004(11) 0.039(11) 0.071(13)
O37 0.126(18) 0.138(19) 0.148(19) -0.028(16) 0.030(16) -0.018(15)
O38 0.071(16) 0.16(3) 0.058(14) 0.009(16) -0.022(12) 0.032(17)
O39 0.077(13) 0.092(15) 0.117(16) 0.000(13) -0.012(12) -0.005(12)
Nb1 0.0287(4) 0.0250(5) 0.0205(4) 0.0010(3) -0.0006(3) 0.0050(3)
Nb2 0.0193(4) 0.0177(4) 0.0234(4) -0.0026(3) 0.0063(3) -0.0017(3)
Nb3 0.0349(5) 0.0293(5) 0.0189(4) -0.0022(3) 0.0115(4) -0.0036(4)
Nb4 0.0427(6) 0.0305(5) 0.0378(6) -0.0179(4) 0.0122(5) -0.0013(4)
Nb5 0.0363(5) 0.0310(5) 0.0238(4) -0.0061(4) -0.0024(4) -0.0043(4)
Nb6 0.0290(5) 0.0186(4) 0.0376(5) -0.0036(4) 0.0045(4) -0.0059(3)
Nb7 0.0330(5) 0.0217(4) 0.0263(4) 0.0052(3) 0.0108(4) -0.0010(4)
Nb8 0.0269(4) 0.0232(4) 0.0190(4) -0.0036(3) 0.0089(3) 0.0023(3)
O1 0.060(5) 0.043(5) 0.033(4) 0.003(4) 0.031(4) -0.007(4)
O2 0.020(3) 0.022(3) 0.025(3) -0.003(3) 0.009(3) 0.002(2)
O3 0.023(3) 0.022(3) 0.029(4) -0.004(3) -0.002(3) 0.002(3)
O4 0.046(5) 0.027(4) 0.067(6) 0.000(4) 0.011(4) -0.014(4)
O5 0.022(3) 0.027(4) 0.028(4) -0.004(3) 0.002(3) 0.002(3)
O6 0.025(3) 0.020(3) 0.022(3) 0.004(3) 0.004(3) 0.001(3)
O7 0.026(3) 0.015(3) 0.028(3) -0.006(3) 0.009(3) 0.000(3)
O8 0.031(4) 0.027(4) 0.042(4) -0.010(3) 0.010(3) 0.005(3)
O9 0.021(3) 0.020(3) 0.030(4) 0.001(3) 0.008(3) -0.004(3)
O10 0.050(5) 0.038(5) 0.037(4) -0.013(3) 0.020(4) 0.004(4)
O11 0.021(3) 0.018(3) 0.028(3) -0.001(3) 0.006(3) 0.006(2)
O12 0.074(7) 0.053(6) 0.063(6) -0.037(5) 0.022(5) 0.008(5)
O13 0.026(3) 0.025(4) 0.030(4) 0.002(3) 0.000(3) 0.012(3)
O14 0.035(4) 0.031(4) 0.043(4) 0.001(3) 0.018(3) -0.006(3)
O15 0.035(4) 0.032(4) 0.028(4) 0.006(3) 0.018(3) 0.000(3)
O16 0.021(3) 0.017(3) 0.018(3) 0.000(2) 0.005(2) 0.003(2)
O17 0.026(4) 0.028(4) 0.045(4) -0.006(3) 0.000(3) -0.005(3)
O18 0.033(4) 0.016(3) 0.029(4) 0.001(3) 0.005(3) -0.002(3)
O19 0.045(5) 0.042(5) 0.031(4) -0.014(4) 0.003(4) -0.003(4)
O20 0.044(4) 0.017(4) 0.047(5) -0.013(3) 0.006(4) -0.004(3)
O21 0.047(5) 0.053(5) 0.035(4) 0.003(4) -0.016(4) 0.009(4)
O22 0.039(4) 0.031(4) 0.016(3) -0.008(3) 0.002(3) 0.005(3)
O23 0.064(6) 0.044(5) 0.049(5) 0.015(4) 0.019(5) -0.015(4)
O25 0.061(6) 0.061(6) 0.044(5) -0.002(5) -0.025(5) -0.004(5)
O26 0.018(3) 0.015(3) 0.025(3) -0.003(2) 0.003(3) 0.000(2)
O27 0.044(4) 0.025(4) 0.027(4) 0.011(3) 0.006(3) 0.008(3)
O28 0.049(5) 0.029(4) 0.019(3) 0.003(3) 0.003(3) -0.001(3)
O29 0.045(5) 0.038(4) 0.036(4) -0.017(3) 0.023(4) -0.005(4)
Ti1 0.0157(7) 0.0114(7) 0.0214(8) -0.0011(6) 0.0039(6) 0.0028(6)
Ti2 0.0134(7) 0.0141(7) 0.0167(7) -0.0003(6) 0.0044(6) 0.0006(5)
O41 0.09(2) 0.08(2) 0.072(19) 0.011(16) 0.024(16) -0.007(16)
O36 0.113(16) 0.092(15) 0.137(18) -0.019(14) 0.011(14) 0.041(13)
O40 0.090(15) 0.120(17) 0.134(18) -0.004(15) 0.004(14) -0.022(14)
C19 0.104(9) 0.062(8) 0.103(9) 0.005(8) -0.014(8) 0.009(8)
C20 0.105(9) 0.059(8) 0.103(9) 0.001(8) -0.011(8) 0.010(8)
C21 0.095(10) 0.075(10) 0.114(11) 0.012(9) 0.012(9) 0.003(9)
C22 0.090(9) 0.061(9) 0.107(10) 0.008(8) 0.011(8) 0.012(8)
C23 0.083(9) 0.046(8) 0.093(9) 0.012(8) -0.007(8) 0.001(8)
C24 0.080(9) 0.046(8) 0.092(9) 0.012(8) -0.010(8) 0.001(8)
Co2 0.079(5) 0.0211(13) 0.088(6) 0.010(4) -0.018(4) 0.011(3)
N19 0.094(9) 0.049(7) 0.098(9) 0.008(8) -0.014(8) 0.007(8)
N20 0.096(8) 0.043(7) 0.096(9) 0.009(7) -0.011(7) 0.012(7)
N21 0.094(12) 0.077(11) 0.117(12) 0.018(11) 0.007(11) 0.002(10)
N22 0.083(8) 0.037(7) 0.096(9) 0.007(7) 0.003(7) 0.018(7)
N23 0.079(8) 0.032(7) 0.085(8) 0.013(7) -0.009(7) 0.008(7)
N24 0.076(8) 0.033(7) 0.085(8) 0.006(7) -0.008(7) 0.009(7)
C1A 0.064(6) 0.079(6) 0.095(6) 0.006(5) 0.018(5) 0.007(5)
C2A 0.066(5) 0.079(6) 0.095(6) 0.006(5) 0.017(5) 0.002(5)
C3A 0.040(5) 0.057(6) 0.087(7) 0.003(6) 0.017(6) 0.004(5)
C4A 0.041(5) 0.059(6) 0.087(7) 0.001(6) 0.016(6) 0.003(5)
C5A 0.048(6) 0.057(6) 0.112(7) -0.015(6) 0.009(6) 0.000(6)
C6A 0.045(6) 0.057(6) 0.110(7) -0.013(6) 0.007(6) 0.000(6)
N1A 0.048(5) 0.070(6) 0.087(5) 0.007(5) 0.021(5) 0.009(5)
N2A 0.056(6) 0.076(6) 0.091(7) 0.008(6) 0.018(6) 0.000(5)
N3A 0.028(5) 0.047(6) 0.084(6) 0.006(6) 0.023(5) 0.006(5)
N4A 0.029(5) 0.050(6) 0.083(6) -0.002(6) 0.020(5) 0.004(5)
N5A 0.035(5) 0.052(6) 0.107(6) -0.012(6) 0.012(6) 0.000(5)
N6A 0.033(5) 0.048(6) 0.099(6) -0.013(6) 0.009(5) 0.001(5)
C7A 0.091(7) 0.053(7) 0.040(7) 0.001(7) 0.015(7) 0.004(7)
C8A 0.094(9) 0.054(9) 0.040(9) 0.002(8) 0.013(9) 0.002(9)
C9A 0.085(9) 0.051(9) 0.039(9) 0.004(9) 0.010(9) 0.003(9)
C10A 0.085(9) 0.050(9) 0.039(9) 0.005(9) 0.008(9) 0.002(9)
C11A 0.095(7) 0.051(7) 0.036(7) 0.000(7) 0.011(7) -0.004(7)
C12A 0.094(7) 0.051(7) 0.036(7) -0.001(7) 0.013(7) -0.001(7)
N7A 0.087(5) 0.047(5) 0.032(5) 0.000(5) 0.017(5) 0.003(5)
N8A 0.090(6) 0.046(5) 0.030(5) 0.000(5) 0.017(5) 0.004(5)
N9A 0.081(6) 0.044(5) 0.030(5) 0.002(5) 0.013(5) 0.007(5)
N10A 0.082(6) 0.046(5) 0.028(5) 0.002(5) 0.011(5) 0.000(5)
N11A 0.093(6) 0.042(5) 0.028(5) -0.002(5) 0.015(5) -0.004(5)
N12A 0.086(6) 0.043(5) 0.027(5) -0.002(5) 0.014(5) 0.002(5)
O42 0.09(2) 0.09(2) 0.070(19) -0.014(16) 0.037(16) -0.013(16)
O30A 0.066(11) 0.043(11) 0.075(12) -0.022(10) -0.010(10) 0.000(10)
O43 0.12(3) 0.12(3) 0.12(3) 0.009(19) 0.020(19) -0.009(19)

loop_
_atom_type_symbol
_atom_type_description
_atom_type_scat_dispersion_real
_atom_type_scat_dispersion_imag
_atom_type_scat_source
C C 0.0033 0.0016 'International Tables Vol C Tables 4.2.6.8 and 6.1.1.4'
H H 0.0000 0.0000 'International Tables Vol C Tables 4.2.6.8 and 6.1.1.4'
Co Co 0.3494 0.9721 'International Tables Vol C Tables 4.2.6.8 and 6.1.1.4'
N N 0.0061 0.0033 'International Tables Vol C Tables 4.2.6.8 and 6.1.1.4'
Nb Nb -2.0727 0.6215 'International Tables Vol C Tables 4.2.6.8 and 6.1.1.4'
O O 0.0106 0.0060 'International Tables Vol C Tables 4.2.6.8 and 6.1.1.4'
Ti Ti 0.2776 0.4457 'International Tables Vol C Tables 4.2.6.8 and 6.1.1.4'

loop_
_geom_angle_atom_site_label_1
_geom_angle_atom_site_label_2
_geom_angle_atom_site_label_3
_geom_angle
_geom_angle_site_symmetry_1
_geom_angle_site_symmetry_3
_geom_angle_publ_flag
N1 Co1 N2 89.2(7) . . ?
N1 Co1 N4 91.6(7) . . ?
N1 Co1 N5 92.4(7) . . ?
N1 Co1 N6 179.0(7) . . ?
N3 Co1 N1 90.6(7) . . ?
N3 Co1 N2 95.9(6) . . ?
N3 Co1 N4 86.8(5) . . ?
N3 Co1 N5 176.3(7) . . ?
N3 Co1 N6 90.4(6) . . ?
N4 Co1 N2 177.2(7) . . ?
N4 Co1 N5 91.0(6) . . ?
N4 Co1 N6 88.7(7) . . ?
N5 Co1 N2 86.3(7) . . ?
N5 Co1 N6 86.6(6) . . ?
N6 Co1 N2 90.5(7) . . ?
N1A Co1 N2A 88.2(7) . . ?
N1A Co1 N6A 179.0(8) . . ?
N3A Co1 N1A 89.7(7) . . ?
N3A Co1 N2A 94.6(6) . . ?
N3A Co1 N5A 177.8(7) . . ?
N3A Co1 N6A 90.6(6) . . ?
N4A Co1 N1A 91.4(7) . . ?
N4A Co1 N2A 178.4(6) . . ?
N4A Co1 N3A 86.9(5) . . ?
N4A Co1 N5A 92.2(6) . . ?
N4A Co1 N6A 89.5(7) . . ?
N5A Co1 N1A 92.4(7) . . ?
N5A Co1 N2A 86.3(7) . . ?
N5A Co1 N6A 87.4(6) . . ?
N6A Co1 N2A 90.9(7) . . ?
H1A C1 H1B 107.9 . . ?
C2 C1 H1A 109.2 . . ?
C2 C1 H1B 109.2 . . ?
N1 C1 H1A 109.2 . . ?
N1 C1 H1B 109.2 . . ?
N1 C1 C2 112.0(17) . . ?
C1 C2 H2A 108.1 . . ?
C1 C2 H2B 108.1 . . ?
H2A C2 H2B 107.3 . . ?
N2 C2 C1 116.8(17) . . ?
N2 C2 H2A 108.1 . . ?
N2 C2 H2B 108.1 . . ?
H3A C3 H3B 109.0 . . ?
C4 C3 H3A 111.0 . . ?
C4 C3 H3B 111.0 . . ?
N3 C3 H3A 111.0 . . ?
N3 C3 H3B 111.0 . . ?
N3 C3 C4 103.6(13) . . ?
C3 C4 H4A 109.5 . . ?
C3 C4 H4B 109.5 . . ?
H4A C4 H4B 108.1 . . ?
N4 C4 C3 110.5(14) . . ?
N4 C4 H4A 109.5 . . ?
N4 C4 H4B 109.5 . . ?
H5A C5 H5B 107.8 . . ?
C6 C5 H5A 109.0 . . ?
C6 C5 H5B 109.0 . . ?
N5 C5 H5A 109.0 . . ?
N5 C5 H5B 109.0 . . ?
N5 C5 C6 113.0(16) . . ?
C5 C6 H6A 110.0 . . ?
C5 C6 H6B 110.0 . . ?
H6A C6 H6B 108.4 . . ?
N6 C6 C5 108.4(15) . . ?
N6 C6 H6A 110.0 . . ?
N6 C6 H6B 110.0 . . ?
Co1 N1 H1C 110.2 . . ?
Co1 N1 H1D 110.2 . . ?
C1 N1 Co1 107.4(12) . . ?
C1 N1 H1C 110.2 . . ?
C1 N1 H1D 110.2 . . ?
H1C N1 H1D 108.5 . . ?
Co1 N2 H2C 110.9 . . ?
Co1 N2 H2D 110.9 . . ?
C2 N2 Co1 104.1(13) . . ?
C2 N2 H2C 110.9 . . ?
C2 N2 H2D 110.9 . . ?
H2C N2 H2D 108.9 . . ?
Co1 N3 H3C 108.9 . . ?
Co1 N3 H3D 108.9 . . ?
C3 N3 Co1 113.3(11) . . ?
C3 N3 H3C 108.9 . . ?
C3 N3 H3D 108.9 . . ?
H3C N3 H3D 107.7 . . ?
Co1 N4 H4C 110.4 . . ?
Co1 N4 H4D 110.4 . . ?
C4 N4 Co1 106.4(11) . . ?
C4 N4 H4C 110.4 . . ?
C4 N4 H4D 110.4 . . ?
H4C N4 H4D 108.6 . . ?
Co1 N5 H5C 109.8 . . ?
Co1 N5 H5D 109.8 . . ?
C5 N5 Co1 109.2(12) . . ?
C5 N5 H5C 109.8 . . ?
C5 N5 H5D 109.8 . . ?
H5C N5 H5D 108.3 . . ?
Co1 N6 H6C 109.0 . . ?
Co1 N6 H6D 109.0 . . ?
C6 N6 Co1 113.1(11) . . ?
C6 N6 H6C 109.0 . . ?
C6 N6 H6D 109.0 . . ?
H6C N6 H6D 107.8 . . ?
N7 Co3 N11 91.3(6) . . ?
N8 Co3 N7 82.9(5) . . ?
N8 Co3 N11 91.9(6) . . ?
N9 Co3 N7 92.8(6) . . ?
N9 Co3 N8 90.2(6) . . ?
N9 Co3 N10 86.0(5) . . ?
N9 Co3 N11 175.6(5) . . ?
N10 Co3 N7 90.6(5) . . ?
N10 Co3 N8 172.3(6) . . ?
N10 Co3 N11 92.4(6) . . ?
N12 Co3 N7 171.3(6) . . ?
N12 Co3 N8 89.5(5) . . ?
N12 Co3 N9 91.5(5) . . ?
N12 Co3 N10 97.3(6) . . ?
N12 Co3 N11 84.7(5) . . ?
N7A Co3 N11A 91.5(7) . . ?
N8A Co3 N7A 83.2(6) . . ?
N8A Co3 N11A 92.4(7) . . ?
N9A Co3 N7A 92.3(7) . . ?
N9A Co3 N8A 90.2(7) . . ?
N9A Co3 N10A 85.6(6) . . ?
N9A Co3 N11A 175.6(7) . . ?
N10A Co3 N7A 90.2(7) . . ?
N10A Co3 N8A 172.0(7) . . ?
N10A Co3 N11A 92.2(7) . . ?
N12A Co3 N7A 172.4(7) . . ?
N12A Co3 N8A 90.2(7) . . ?
N12A Co3 N9A 91.6(7) . . ?
N12A Co3 N10A 96.7(7) . . ?
N12A Co3 N11A 84.9(6) . . ?
H7A C7 H7B 108.9 . . ?
C8 C7 H7A 110.8 . . ?
C8 C7 H7B 110.8 . . ?
N7 C7 H7A 110.8 . . ?
N7 C7 H7B 110.8 . . ?
N7 C7 C8 104.6(12) . . ?
C7 C8 H8A 110.4 . . ?
C7 C8 H8B 110.4 . . ?
H8A C8 H8B 108.6 . . ?
N8 C8 C7 106.5(11) . . ?
N8 C8 H8A 110.4 . . ?
N8 C8 H8B 110.4 . . ?
H9A C9 H9B 109.1 . . ?
C10 C9 H9A 111.1 . . ?
C10 C9 H9B 111.1 . . ?
N9 C9 H9A 111.1 . . ?
N9 C9 H9B 111.1 . . ?
N9 C9 C10 103.3(12) . . ?
C9 C10 H10A 110.9 . . ?
C9 C10 H10B 110.9 . . ?
H10A C10 H10B 108.9 . . ?
N10 C10 C9 104.5(12) . . ?
N10 C10 H10A 110.9 . . ?
N10 C10 H10B 110.9 . . ?
H11A C11 H11B 109.1 . . ?
C12 C11 H11A 111.2 . . ?
C12 C11 H11B 111.2 . . ?
N11 C11 H11A 111.2 . . ?
N11 C11 H11B 111.2 . . ?
N11 C11 C12 103.0(11) . . ?
C11 C12 H12A 110.6 . . ?
C11 C12 H12B 110.6 . . ?
H12A C12 H12B 108.7 . . ?
N12 C12 C11 105.7(12) . . ?
N12 C12 H12A 110.6 . . ?
N12 C12 H12B 110.6 . . ?
Co3 N7 H7C 109.3 . . ?
Co3 N7 H7D 109.3 . . ?
C7 N7 Co3 111.7(10) . . ?
C7 N7 H7C 109.3 . . ?
C7 N7 H7D 109.3 . . ?
H7C N7 H7D 107.9 . . ?
Co3 N8 H8C 109.4 . . ?
Co3 N8 H8D 109.4 . . ?
C8 N8 Co3 111.1(10) . . ?
C8 N8 H8C 109.4 . . ?
C8 N8 H8D 109.4 . . ?
H8C N8 H8D 108.0 . . ?
Co3 N9 H9C 110.1 . . ?
Co3 N9 H9D 110.1 . . ?
C9 N9 Co3 107.8(10) . . ?
C9 N9 H9C 110.1 . . ?
C9 N9 H9D 110.1 . . ?
H9C N9 H9D 108.5 . . ?
Co3 N10 H10C 110.3 . . ?
Co3 N10 H10D 110.3 . . ?
C10 N10 Co3 107.3(10) . . ?
C10 N10 H10C 110.3 . . ?
C10 N10 H10D 110.3 . . ?
H10C N10 H10D 108.5 . . ?
Co3 N11 H11C 110.2 . . ?
Co3 N11 H11D 110.2 . . ?
C11 N11 Co3 107.7(10) . . ?
C11 N11 H11C 110.2 . . ?
C11 N11 H11D 110.2 . . ?
H11C N11 H11D 108.5 . . ?
Co3 N12 H12C 109.7 . . ?
Co3 N12 H12D 109.7 . . ?
C12 N12 Co3 109.7(9) . . ?
C12 N12 H12C 109.7 . . ?
C12 N12 H12D 109.7 . . ?
H12C N12 H12D 108.2 . . ?
N13 Co4 N15 87.9(19) . . ?
N13 Co4 N16 88.0(16) . . ?
N14 Co4 N13 88.8(15) . . ?
N14 Co4 N15 90.0(16) . . ?
N14 Co4 N16 167.0(19) . . ?
N14 Co4 N17 102.3(18) . . ?
N14 Co4 N18 96.5(18) . . ?
N16 Co4 N15 77.3(16) . . ?
N17 Co4 N13 97.3(19) . . ?
N17 Co4 N15 166.7(17) . . ?
N17 Co4 N16 90.6(17) . . ?
N17 Co4 N18 85.4(18) . . ?
N18 Co4 N13 173.4(19) . . ?
N18 Co4 N15 88.2(19) . . ?
N18 Co4 N16 86.0(19) . . ?
H13A C13 H13B 108.1 . . ?
C14 C13 H13A 109.6 . . ?
C14 C13 H13B 109.6 . . ?
N13 C13 H13A 109.6 . . ?
N13 C13 H13B 109.6 . . ?
N13 C13 C14 110(4) . . ?
C13 C14 H14A 110.7 . . ?
C13 C14 H14B 110.7 . . ?
H14A C14 H14B 108.8 . . ?
N14 C14 C13 105(3) . . ?
N14 C14 H14A 110.7 . . ?
N14 C14 H14B 110.7 . . ?
H15A C15 H15B 109.2 . . ?
C16 C15 H15A 111.4 . . ?
C16 C15 H15B 111.4 . . ?
N15 C15 H15A 111.4 . . ?
N15 C15 H15B 111.4 . . ?
N15 C15 C16 102(3) . . ?
C15 C16 H16A 109.9 . . ?
C15 C16 H16B 109.9 . . ?
H16A C16 H16B 108.3 . . ?
N16 C16 C15 109(4) . . ?
N16 C16 H16A 109.9 . . ?
N16 C16 H16B 109.9 . . ?
H17A C17 H17B 108.7 . . ?
C18 C17 H17A 110.5 . . ?
C18 C17 H17B 110.5 . . ?
N17 C17 H17A 110.5 . . ?
N17 C17 H17B 110.5 . . ?
N17 C17 C18 106(3) . . ?
C17 C18 H18A 110.8 . . ?
C17 C18 H18B 110.8 . . ?
H18A C18 H18B 108.8 . . ?
N18 C18 C17 105(4) . . ?
N18 C18 H18A 110.8 . . ?
N18 C18 H18B 110.8 . . ?
Co4 N13 H13C 111.3 . . ?
Co4 N13 H13D 111.3 . . ?
C13 N13 Co4 102(3) . . ?
C13 N13 H13C 111.3 . . ?
C13 N13 H13D 111.3 . . ?
H13C N13 H13D 109.2 . . ?
Co4 N14 H14C 108.8 . . ?
Co4 N14 H14D 108.8 . . ?
C14 N14 Co4 114(3) . . ?
C14 N14 H14C 108.8 . . ?
C14 N14 H14D 108.8 . . ?
H14C N14 H14D 107.7 . . ?
Co4 N15 H15C 108.1 . . ?
Co4 N15 H15D 108.1 . . ?
C15 N15 Co4 117(3) . . ?
C15 N15 H15C 108.1 . . ?
C15 N15 H15D 108.1 . . ?
H15C N15 H15D 107.3 . . ?
Co4 N16 H16C 109.5 . . ?
Co4 N16 H16D 109.5 . . ?
C16 N16 Co4 111(3) . . ?
C16 N16 H16C 109.5 . . ?
C16 N16 H16D 109.5 . . ?
H16C N16 H16D 108.1 . . ?
Co4 N17 H17C 108.8 . . ?
Co4 N17 H17D 108.8 . . ?
C17 N17 Co4 114(3) . . ?
C17 N17 H17C 108.8 . . ?
C17 N17 H17D 108.8 . . ?
H17C N17 H17D 107.7 . . ?
Co4 N18 H18C 110.0 . . ?
Co4 N18 H18D 110.0 . . ?
C18 N18 Co4 109(4) . . ?
C18 N18 H18C 110.0 . . ?
C18 N18 H18D 110.0 . . ?
H18C N18 H18D 108.4 . . ?
H24E O24 H24F 104.5 . . ?
H30A O30 H30B 109.5 . . ?
H31A O31 H31B 104.4 . . ?
H35A O35 H35B 104.5 . . ?
H37A O37 H37B 104.5 . . ?
H38A O38 H38B 104.5 . . ?
H39A O39 H39B 104.6 . . ?
Nb2 Nb1 Nb7 91.58(3) . . ?
O5 Nb1 Nb2 31.29(19) . . ?
O5 Nb1 Nb7 122.77(19) . . ?
O5 Nb1 O13 86.2(3) . . ?
O5 Nb1 O16 76.7(2) . . ?
O5 Nb1 O27 153.2(3) . . ?
O5 Nb1 Ti1 79.3(2) . . ?
O13 Nb1 Nb2 82.94(19) . . ?
O13 Nb1 Nb7 81.7(2) . . ?
O13 Nb1 O16 75.1(2) . . ?
O13 Nb1 Ti1 32.00(18) . . ?
O16 Nb1 Nb2 45.73(14) . . ?
O16 Nb1 Nb7 46.11(14) . . ?
O16 Nb1 Ti1 43.08(14) . . ?
O21 Nb1 Nb2 134.5(3) . . ?
O21 Nb1 Nb7 133.8(3) . . ?
O21 Nb1 O5 103.4(4) . . ?
O21 Nb1 O13 103.8(4) . . ?
O21 Nb1 O16 178.9(3) . . ?
O21 Nb1 O22 104.5(4) . . ?
O21 Nb1 O27 103.2(4) . . ?
O21 Nb1 Ti1 135.8(3) . . ?
O22 Nb1 Nb2 78.2(2) . . ?
O22 Nb1 Nb7 77.8(2) . . ?
O22 Nb1 O5 88.5(3) . . ?
O22 Nb1 O13 151.6(3) . . ?
O22 Nb1 O16 76.6(2) . . ?
O22 Nb1 O27 87.6(3) . . ?
O22 Nb1 Ti1 119.6(2) . . ?
O27 Nb1 Nb2 122.3(2) . . ?
O27 Nb1 Nb7 30.8(2) . . ?
O27 Nb1 O13 84.7(3) . . ?
O27 Nb1 O16 76.6(2) . . ?
O27 Nb1 Ti1 79.7(2) . . ?
Ti1 Nb1 Nb2 61.38(3) . . ?
Ti1 Nb1 Nb7 61.81(4) . . ?
Nb1 Nb2 Ti1 57.37(3) . . ?
Nb1 Nb2 H10F 146.0(14) . 4_475 ?
Nb3 Nb2 Nb1 117.86(3) . . ?
Nb3 Nb2 Nb8 118.84(3) . . ?
Nb3 Nb2 Ti1 60.51(4) . . ?
Nb3 Nb2 Ti2 61.09(3) . . ?
Nb3 Nb2 H10F 78.9(9) . 4_475 ?
Nb8 Nb2 Nb1 61.77(3) . . ?
Nb8 Nb2 Ti1 88.51(4) . . ?
Nb8 Nb2 H10F 84.3(14) . 4_475 ?
O2 Nb2 Nb1 84.40(18) . . ?
O2 Nb2 Nb3 39.75(18) . . ?
O2 Nb2 Nb8 122.61(17) . . ?
O2 Nb2 O16 75.0(2) . . ?
O2 Nb2 Ti1 35.01(17) . . ?
O2 Nb2 Ti2 78.13(18) . . ?
O2 Nb2 H10F 118.5(9) . 4_475 ?
O5 Nb2 Nb1 32.3(2) . . ?
O5 Nb2 Nb3 127.9(2) . . ?
O5 Nb2 Nb8 85.4(2) . . ?
O5 Nb2 O2 88.2(3) . . ?
O5 Nb2 O6 152.3(3) . . ?
O5 Nb2 O16 79.6(3) . . ?
O5 Nb2 Ti1 76.4(2) . . ?
O5 Nb2 Ti2 120.7(2) . . ?
O5 Nb2 H10F 152.8(8) . 4_475 ?
O6 Nb2 Nb1 122.37(18) . . ?
O6 Nb2 Nb3 39.58(18) . . ?
O6 Nb2 Nb8 85.68(18) . . ?
O6 Nb2 O2 74.8(3) . . ?
O6 Nb2 O16 75.0(2) . . ?
O6 Nb2 Ti1 77.21(18) . . ?
O6 Nb2 Ti2 35.10(18) . . ?
O6 Nb2 H10F 51.3(8) . 4_475 ?
O7 Nb2 Nb1 85.6(2) . . ?
O7 Nb2 Nb3 130.8(2) . . ?
O7 Nb2 Nb8 33.60(19) . . ?
O7 Nb2 O2 154.7(3) . . ?
O7 Nb2 O5 95.7(3) . . ?
O7 Nb2 O6 91.2(3) . . ?
O7 Nb2 O16 81.1(2) . . ?
O7 Nb2 Ti1 122.02(19) . . ?
O7 Nb2 Ti2 78.47(19) . . ?
O7 Nb2 H10F 62.9(12) . 4_475 ?
O14 Nb2 Nb1 134.3(3) . . ?
O14 Nb2 Nb3 89.3(3) . . ?
O14 Nb2 Nb8 137.8(2) . . ?
O14 Nb2 O2 99.3(3) . . ?
O14 Nb2 O5 102.1(3) . . ?
O14 Nb2 O6 102.2(3) . . ?
O14 Nb2 O7 104.2(3) . . ?
O14 Nb2 O16 174.1(3) . . ?
O14 Nb2 Ti1 133.7(3) . . ?
O14 Nb2 Ti2 136.9(3) . . ?
O14 Nb2 H10F 70.1(13) . 4_475 ?
O16 Nb2 Nb1 47.67(15) . . ?
O16 Nb2 Nb3 85.26(15) . . ?
O16 Nb2 Nb8 47.71(14) . . ?
O16 Nb2 Ti1 40.94(14) . . ?
O16 Nb2 Ti2 41.05(15) . . ?
O16 Nb2 H10F 110.9(12) . 4_475 ?
Ti1 Nb2 H10F 128.4(8) . 4_475 ?
Ti2 Nb2 Nb1 88.61(4) . . ?
Ti2 Nb2 Nb8 57.75(3) . . ?
Ti2 Nb2 Ti1 59.74(4) . . ?
Ti2 Nb2 H10F 73.7(10) . 4_475 ?
Nb2 Nb3 Nb4 118.69(4) . . ?
Nb2 Nb3 Nb5 118.00(3) . . ?
Nb2 Nb3 Ti1 61.59(3) . . ?
Nb2 Nb3 Ti2 60.54(3) . . ?
Nb5 Nb3 Nb4 61.07(3) . . ?
O1 Nb3 Nb2 92.0(3) . . ?
O1 Nb3 Nb4 134.3(3) . . ?
O1 Nb3 Nb5 134.9(3) . . ?
O1 Nb3 O2 102.5(3) . . ?
O1 Nb3 O6 103.3(3) . . ?
O1 Nb3 O26 177.0(3) . . ?
O1 Nb3 O28 102.6(4) . . ?
O1 Nb3 O29 102.1(3) . . ?
O1 Nb3 Ti1 137.2(3) . . ?
O1 Nb3 Ti2 137.4(3) . . ?
O2 Nb3 Nb2 40.45(17) . . ?
O2 Nb3 Nb4 85.09(18) . . ?
O2 Nb3 Nb5 122.37(18) . . ?
O2 Nb3 O6 75.2(2) . . ?
O2 Nb3 O26 74.9(2) . . ?
O2 Nb3 Ti1 35.54(18) . . ?
O2 Nb3 Ti2 78.07(17) . . ?
O6 Nb3 Nb2 39.29(18) . . ?
O6 Nb3 Nb4 122.05(18) . . ?
O6 Nb3 Nb5 84.94(18) . . ?
O6 Nb3 O26 74.6(2) . . ?
O6 Nb3 Ti1 77.91(17) . . ?
O6 Nb3 Ti2 34.81(18) . . ?
O26 Nb3 Nb2 84.99(15) . . ?
O26 Nb3 Nb4 47.63(14) . . ?
O26 Nb3 Nb5 47.55(15) . . ?
O26 Nb3 Ti1 40.54(15) . . ?
O26 Nb3 Ti2 40.84(15) . . ?
O28 Nb3 Nb2 129.6(2) . . ?
O28 Nb3 Nb4 83.9(2) . . ?
O28 Nb3 Nb5 32.4(2) . . ?
O28 Nb3 O2 153.3(3) . . ?
O28 Nb3 O6 90.3(3) . . ?
O28 Nb3 O26 79.7(3) . . ?
O28 Nb3 O29 92.9(3) . . ?
O28 Nb3 Ti1 120.2(2) . . ?
O28 Nb3 Ti2 77.4(2) . . ?
O29 Nb3 Nb2 131.0(3) . . ?
O29 Nb3 Nb4 32.2(2) . . ?
O29 Nb3 Nb5 83.6(2) . . ?
O29 Nb3 O2 90.6(3) . . ?
O29 Nb3 O6 153.0(3) . . ?
O29 Nb3 O26 79.7(3) . . ?
O29 Nb3 Ti1 77.3(2) . . ?
O29 Nb3 Ti2 120.5(2) . . ?
Ti1 Nb3 Nb4 57.10(4) . . ?
Ti1 Nb3 Nb5 87.90(4) . . ?
Ti1 Nb3 Ti2 59.92(4) . . ?
Ti2 Nb3 Nb4 88.31(4) . . ?
Ti2 Nb3 Nb5 57.47(3) . . ?
Nb3 Nb4 Nb6 91.37(3) . . ?
O8 Nb4 Nb3 81.7(2) . . ?
O8 Nb4 Nb6 80.8(2) . . ?
O8 Nb4 O26 74.0(2) . . ?
O8 Nb4 Ti1 31.65(19) . . ?
O12 Nb4 Nb3 135.3(4) . . ?
O12 Nb4 Nb6 133.3(4) . . ?
O12 Nb4 O8 104.3(4) . . ?
O12 Nb4 O19 105.1(4) . . ?
O12 Nb4 O20 102.6(4) . . ?
O12 Nb4 O26 178.1(4) . . ?
O12 Nb4 O29 104.1(4) . . ?
O12 Nb4 Ti1 135.9(4) . . ?
O19 Nb4 Nb3 78.7(2) . . ?
O19 Nb4 Nb6 77.9(2) . . ?
O19 Nb4 O8 150.6(3) . . ?
O19 Nb4 O20 87.1(3) . . ?
O19 Nb4 O26 76.6(3) . . ?
O19 Nb4 O29 87.8(4) . . ?
O19 Nb4 Ti1 119.0(2) . . ?
O20 Nb4 Nb3 122.1(2) . . ?
O20 Nb4 Nb6 30.8(2) . . ?
O20 Nb4 O8 85.0(3) . . ?
O20 Nb4 O26 76.5(2) . . ?
O20 Nb4 Ti1 79.8(2) . . ?
O26 Nb4 Nb3 45.67(14) . . ?
O26 Nb4 Nb6 45.90(14) . . ?
O26 Nb4 Ti1 42.37(15) . . ?
O29 Nb4 Nb3 31.2(2) . . ?
O29 Nb4 Nb6 122.5(2) . . ?
O29 Nb4 O8 86.7(3) . . ?
O29 Nb4 O20 153.2(3) . . ?
O29 Nb4 O26 76.7(2) . . ?
O29 Nb4 Ti1 79.7(2) . . ?
Ti1 Nb4 Nb3 60.61(4) . . ?
Ti1 Nb4 Nb6 61.15(4) . . ?
Nb6 Nb5 Nb3 91.66(3) . . ?
O3 Nb5 Nb3 81.35(19) . . ?
O3 Nb5 Nb6 81.07(19) . . ?
O3 Nb5 O26 74.0(2) . . ?
O3 Nb5 Ti2 31.60(18) . . ?
O17 Nb5 Nb3 122.7(2) . . ?
O17 Nb5 Nb6 31.1(2) . . ?
O17 Nb5 O3 85.4(3) . . ?
O17 Nb5 O26 77.0(3) . . ?
O17 Nb5 O28 153.6(3) . . ?
O17 Nb5 Ti2 80.2(2) . . ?
O19 Nb5 Nb3 79.0(2) . . ?
O19 Nb5 Nb6 78.5(2) . . ?
O19 Nb5 O3 151.1(3) . . ?
O19 Nb5 O17 87.6(3) . . ?
O19 Nb5 O26 77.1(3) . . ?
O19 Nb5 O28 88.2(3) . . ?
O19 Nb5 Ti2 119.5(2) . . ?
O25 Nb5 Nb3 134.5(4) . . ?
O25 Nb5 Nb6 133.8(4) . . ?
O25 Nb5 O3 105.0(4) . . ?
O25 Nb5 O17 102.8(4) . . ?
O25 Nb5 O19 103.9(4) . . ?
O25 Nb5 O26 179.1(4) . . ?
O25 Nb5 O28 103.5(4) . . ?
O25 Nb5 Ti2 136.6(4) . . ?
O26 Nb5 Nb3 45.71(14) . . ?
O26 Nb5 Nb6 46.14(14) . . ?
O26 Nb5 Ti2 42.43(14) . . ?
O28 Nb5 Nb3 31.1(2) . . ?
O28 Nb5 Nb6 122.8(2) . . ?
O28 Nb5 O3 85.8(3) . . ?
O28 Nb5 O26 76.7(2) . . ?
O28 Nb5 Ti2 79.3(2) . . ?
Ti2 Nb5 Nb3 60.49(3) . . ?
Ti2 Nb5 Nb6 61.32(4) . . ?
Nb5 Nb6 Nb4 61.16(3) . . ?
Nb7 Nb6 Nb4 118.71(4) . . ?
Nb7 Nb6 Nb5 118.56(3) . . ?
Nb7 Nb6 Ti1 61.89(4) . . ?
O4 Nb6 Nb4 134.1(3) . . ?
O4 Nb6 Nb5 134.6(3) . . ?
O4 Nb6 Nb7 91.9(3) . . ?
O4 Nb6 O9 103.6(3) . . ?
O4 Nb6 O17 102.3(4) . . ?
O4 Nb6 O18 103.2(4) . . ?
O4 Nb6 O20 102.0(4) . . ?
O4 Nb6 O26 177.2(3) . . ?
O4 Nb6 Ti1 137.7(3) . . ?
O9 Nb6 Nb4 122.01(17) . . ?
O9 Nb6 Nb5 84.78(18) . . ?
O9 Nb6 Nb7 39.97(18) . . ?
O9 Nb6 O26 74.5(2) . . ?
O9 Nb6 Ti1 78.02(17) . . ?
O17 Nb6 Nb4 84.1(2) . . ?
O17 Nb6 Nb5 32.4(2) . . ?
O17 Nb6 Nb7 130.1(2) . . ?
O17 Nb6 O9 90.1(3) . . ?
O17 Nb6 O18 153.1(3) . . ?
O17 Nb6 O20 93.4(3) . . ?
O17 Nb6 O26 79.9(3) . . ?
O17 Nb6 Ti1 120.0(2) . . ?
O18 Nb6 Nb4 84.62(19) . . ?
O18 Nb6 Nb5 121.98(18) . . ?
O18 Nb6 Nb7 40.41(19) . . ?
O18 Nb6 O9 75.4(3) . . ?
O18 Nb6 O26 74.4(2) . . ?
O18 Nb6 Ti1 35.40(18) . . ?
O20 Nb6 Nb4 32.2(2) . . ?
O20 Nb6 Nb5 83.9(2) . . ?
O20 Nb6 Nb7 130.3(2) . . ?
O20 Nb6 O9 152.8(3) . . ?
O20 Nb6 O18 89.9(3) . . ?
O20 Nb6 O26 79.6(3) . . ?
O20 Nb6 Ti1 76.9(2) . . ?
O26 Nb6 Nb4 47.58(14) . . ?
O26 Nb6 Nb5 47.71(15) . . ?
O26 Nb6 Nb7 85.31(15) . . ?
O26 Nb6 Ti1 40.10(15) . . ?
Ti1 Nb6 Nb4 56.83(4) . . ?
Ti1 Nb6 Nb5 87.62(4) . . ?
Nb1 Nb7 Ti1 56.81(3) . . ?
Nb6 Nb7 Nb1 117.39(3) . . ?
Nb6 Nb7 Nb8 118.05(3) . . ?
Nb6 Nb7 Ti1 60.59(4) . . ?
Nb8 Nb7 Nb1 61.38(3) . . ?
Nb8 Nb7 Ti1 87.71(4) . . ?
O9 Nb7 Nb1 121.14(17) . . ?
O9 Nb7 Nb6 39.99(18) . . ?
O9 Nb7 Nb8 84.46(18) . . ?
O9 Nb7 O16 74.1(2) . . ?
O9 Nb7 O18 74.9(3) . . ?
O9 Nb7 Ti1 77.02(17) . . ?
O15 Nb7 Nb1 84.4(2) . . ?
O15 Nb7 Nb6 130.5(2) . . ?
O15 Nb7 Nb8 32.7(2) . . ?
O15 Nb7 O9 90.5(3) . . ?
O15 Nb7 O16 80.0(2) . . ?
O15 Nb7 O18 152.9(3) . . ?
O15 Nb7 O27 94.5(3) . . ?
O15 Nb7 Ti1 120.4(2) . . ?
O16 Nb7 Nb1 47.22(15) . . ?
O16 Nb7 Nb6 84.76(14) . . ?
O16 Nb7 Nb8 47.44(14) . . ?
O16 Nb7 Ti1 40.41(14) . . ?
O18 Nb7 Nb1 83.84(19) . . ?
O18 Nb7 Nb6 39.87(19) . . ?
O18 Nb7 Nb8 121.39(18) . . ?
O18 Nb7 O16 74.1(2) . . ?
O18 Nb7 Ti1 34.66(18) . . ?
O23 Nb7 Nb1 135.3(3) . . ?
O23 Nb7 Nb6 90.5(3) . . ?
O23 Nb7 Nb8 136.6(3) . . ?
O23 Nb7 O9 102.9(4) . . ?
O23 Nb7 O15 103.9(4) . . ?
O23 Nb7 O16 175.2(3) . . ?
O23 Nb7 O18 101.6(4) . . ?
O23 Nb7 O27 103.3(4) . . ?
O23 Nb7 Ti1 135.7(3) . . ?
O27 Nb7 Nb1 32.0(2) . . ?
O27 Nb7 Nb6 128.2(2) . . ?
O27 Nb7 Nb8 84.6(2) . . ?
O27 Nb7 O9 151.2(3) . . ?
O27 Nb7 O16 78.9(3) . . ?
O27 Nb7 O18 88.4(3) . . ?
O27 Nb7 Ti1 76.0(2) . . ?
Nb2 Nb8 Nb7 92.49(3) . . ?
O7 Nb8 Nb2 32.02(17) . . ?
O7 Nb8 Nb7 124.46(17) . . ?
O7 Nb8 O11 86.3(3) . . ?
O7 Nb8 O16 77.9(2) . . ?
O7 Nb8 Ti2 80.02(18) . . ?
O10 Nb8 Nb2 135.1(3) . . ?
O10 Nb8 Nb7 132.1(3) . . ?
O10 Nb8 O7 103.3(3) . . ?
O10 Nb8 O11 106.3(3) . . ?
O10 Nb8 O15 101.2(3) . . ?
O10 Nb8 O16 178.5(3) . . ?
O10 Nb8 O22 102.2(3) . . ?
O10 Nb8 Ti2 138.3(3) . . ?
O11 Nb8 Nb2 81.93(18) . . ?
O11 Nb8 Nb7 81.49(18) . . ?
O11 Nb8 O16 74.6(2) . . ?
O11 Nb8 Ti2 32.02(17) . . ?
O15 Nb8 Nb2 123.6(2) . . ?
O15 Nb8 Nb7 31.1(2) . . ?
O15 Nb8 O7 155.4(3) . . ?
O15 Nb8 O11 86.0(3) . . ?
O15 Nb8 O16 77.6(2) . . ?
O15 Nb8 Ti2 81.1(2) . . ?
O16 Nb8 Nb2 46.05(14) . . ?
O16 Nb8 Nb7 46.63(14) . . ?
O16 Nb8 Ti2 42.60(14) . . ?
O22 Nb8 Nb2 78.8(2) . . ?
O22 Nb8 Nb7 78.7(2) . . ?
O22 Nb8 O7 88.3(3) . . ?
O22 Nb8 O11 151.5(3) . . ?
O22 Nb8 O15 87.5(3) . . ?
O22 Nb8 O16 76.9(2) . . ?
O22 Nb8 Ti2 119.52(19) . . ?
Ti2 Nb8 Nb2 60.70(3) . . ?
Ti2 Nb8 Nb7 61.84(4) . . ?
Nb3 O2 Nb2 99.8(3) . . ?
Ti1 O2 Nb2 107.9(3) . . ?
Ti1 O2 Nb3 107.4(3) . . ?
Ti2 O3 Nb5 112.4(3) . . ?
Nb2 O5 Nb1 116.4(3) . . ?
Nb2 O6 Nb3 101.1(3) . . ?
Ti2 O6 Nb2 108.0(3) . . ?
Ti2 O6 Nb3 108.4(3) . . ?
Nb2 O7 Nb8 114.4(3) . . ?
Ti1 O8 Nb4 112.1(4) . . ?
Nb7 O9 Nb6 100.0(3) . . ?
Ti2 O9 Nb6 107.8(3) . . ?
Ti2 O9 Nb7 108.3(3) . . ?
Ti2 O11 Nb8 112.0(3) . . ?
Ti1 O13 Nb1 112.2(3) . . ?
Nb7 O15 Nb8 116.2(3) . . ?
Nb2 O16 Nb1 86.6(2) . . ?
Nb2 O16 Nb7 169.9(3) . . ?
Nb2 O16 Nb8 86.2(2) . . ?
Nb7 O16 Nb1 86.67(19) . . ?
Nb7 O16 Nb8 85.93(19) . . ?
Nb8 O16 Nb1 87.70(19) . . ?
Ti1 O16 Nb1 86.6(2) . . ?
Ti1 O16 Nb2 93.4(2) . . ?
Ti1 O16 Nb7 93.7(2) . . ?
Ti1 O16 Nb8 174.3(3) . . ?
Ti2 O16 Nb1 174.7(3) . . ?
Ti2 O16 Nb2 92.3(2) . . ?
Ti2 O16 Nb7 93.7(2) . . ?
Ti2 O16 Nb8 87.1(2) . . ?
Ti2 O16 Ti1 98.6(2) . . ?
Nb6 O17 Nb5 116.5(3) . . ?
Nb6 O18 Nb7 99.7(3) . . ?
Ti1 O18 Nb6 107.7(3) . . ?
Ti1 O18 Nb7 108.8(3) . . ?
Nb5 O19 Nb4 119.6(4) . . ?
Nb6 O20 Nb4 117.0(3) . . ?
Nb8 O22 Nb1 118.8(3) . . ?
Nb3 O26 Nb4 86.7(2) . . ?
Nb3 O26 Nb5 86.7(2) . . ?
Nb3 O26 Nb6 170.4(3) . . ?
Nb5 O26 Nb4 86.8(2) . . ?
Nb6 O26 Nb4 86.5(2) . . ?
Nb6 O26 Nb5 86.1(2) . . ?
Ti1 O26 Nb3 92.8(2) . . ?
Ti1 O26 Nb4 86.5(2) . . ?
Ti1 O26 Nb5 173.2(3) . . ?
Ti1 O26 Nb6 93.5(2) . . ?
Ti1 O26 Ti2 99.8(3) . . ?
Ti2 O26 Nb3 92.5(2) . . ?
Ti2 O26 Nb4 173.7(3) . . ?
Ti2 O26 Nb5 86.9(2) . . ?
Ti2 O26 Nb6 93.5(2) . . ?
Nb7 O27 Nb1 117.2(3) . . ?
Nb3 O28 Nb5 116.5(3) . . ?
Nb3 O29 Nb4 116.6(4) . . ?
Nb1 Ti1 Nb2 61.26(3) . . ?
Nb1 Ti1 Nb3 119.13(5) . . ?
Nb1 Ti1 Nb6 118.89(5) . . ?
Nb1 Ti1 Ti2 90.67(5) . . ?
Nb3 Ti1 Nb2 57.89(3) . . ?
Nb3 Ti1 Nb6 92.82(5) . . ?
Nb4 Ti1 Nb1 177.91(6) . . ?
Nb4 Ti1 Nb2 120.19(5) . . ?
Nb4 Ti1 Nb3 62.30(4) . . ?
Nb4 Ti1 Nb6 62.03(4) . . ?
Nb4 Ti1 Ti2 91.40(5) . . ?
Nb6 Ti1 Nb2 119.85(5) . . ?
O2 Ti1 Nb1 89.63(19) . . ?
O2 Ti1 Nb2 37.12(18) . . ?
O2 Ti1 Nb3 37.05(19) . . ?
O2 Ti1 Nb4 91.06(19) . . ?
O2 Ti1 Nb6 128.7(2) . . ?
O2 Ti1 O16 81.7(2) . . ?
O2 Ti1 O18 158.6(3) . . ?
O2 Ti1 O26 82.4(3) . . ?
O2 Ti1 Ti2 79.09(18) . . ?
O8 Ti1 Nb1 141.7(3) . . ?
O8 Ti1 Nb2 135.3(3) . . ?
O8 Ti1 Nb3 86.5(3) . . ?
O8 Ti1 Nb4 36.2(2) . . ?
O8 Ti1 Nb6 84.7(2) . . ?
O8 Ti1 O2 98.2(3) . . ?
O8 Ti1 O13 105.9(3) . . ?
O8 Ti1 O16 167.8(3) . . ?
O8 Ti1 O18 95.6(3) . . ?
O8 Ti1 O26 87.4(3) . . ?
O8 Ti1 Ti2 127.6(3) . . ?
O13 Ti1 Nb1 35.8(2) . . ?
O13 Ti1 Nb2 85.5(2) . . ?
O13 Ti1 Nb3 134.0(2) . . ?
O13 Ti1 Nb4 142.1(2) . . ?
O13 Ti1 Nb6 131.7(2) . . ?
O13 Ti1 O2 96.9(3) . . ?
O13 Ti1 O16 86.1(3) . . ?
O13 Ti1 O18 94.8(3) . . ?
O13 Ti1 O26 166.6(3) . . ?
O13 Ti1 Ti2 126.5(2) . . ?
O16 Ti1 Nb1 50.33(16) . . ?
O16 Ti1 Nb2 45.66(16) . . ?
O16 Ti1 Nb3 86.31(16) . . ?
O16 Ti1 Nb4 131.73(17) . . ?
O16 Ti1 Nb6 85.92(17) . . ?
O16 Ti1 Ti2 40.34(16) . . ?
O18 Ti1 Nb1 89.5(2) . . ?
O18 Ti1 Nb2 126.9(2) . . ?
O18 Ti1 Nb3 128.5(2) . . ?
O18 Ti1 Nb4 90.5(2) . . ?
O18 Ti1 Nb6 36.9(2) . . ?
O18 Ti1 O16 81.3(3) . . ?
O18 Ti1 O26 82.0(3) . . ?
O18 Ti1 Ti2 79.5(2) . . ?
O26 Ti1 Nb1 130.91(17) . . ?
O26 Ti1 Nb2 86.03(17) . . ?
O26 Ti1 Nb3 46.66(17) . . ?
O26 Ti1 Nb4 51.16(16) . . ?
O26 Ti1 Nb6 46.40(17) . . ?
O26 Ti1 O16 80.6(2) . . ?
O26 Ti1 Ti2 40.24(16) . . ?
Ti2 Ti1 Nb2 59.37(4) . . ?
Ti2 Ti1 Nb3 60.07(4) . . ?
Ti2 Ti1 Nb6 60.49(4) . . ?
Nb2 Ti2 Nb3 58.37(3) . . ?
Nb2 Ti2 Ti1 60.89(4) . . ?
Nb5 Ti2 Nb2 120.41(5) . . ?
Nb5 Ti2 Nb3 62.05(4) . . ?
Nb5 Ti2 Ti1 90.57(5) . . ?
Nb8 Ti2 Nb2 61.56(3) . . ?
Nb8 Ti2 Nb3 119.92(5) . . ?
Nb8 Ti2 Nb5 177.80(6) . . ?
Nb8 Ti2 Ti1 91.36(5) . . ?
O3 Ti2 Nb2 134.6(2) . . ?
O3 Ti2 Nb3 85.8(2) . . ?
O3 Ti2 Nb5 36.0(2) . . ?
O3 Ti2 Nb8 142.0(2) . . ?
O3 Ti2 O6 97.7(3) . . ?
O3 Ti2 O9 95.1(3) . . ?
O3 Ti2 O11 106.0(3) . . ?
O3 Ti2 O16 167.5(3) . . ?
O3 Ti2 O26 86.6(3) . . ?
O3 Ti2 Ti1 126.6(2) . . ?
O6 Ti2 Nb2 36.88(19) . . ?
O6 Ti2 Nb3 36.83(19) . . ?
O6 Ti2 Nb5 90.78(19) . . ?
O6 Ti2 Nb8 90.63(19) . . ?
O6 Ti2 O9 158.9(3) . . ?
O6 Ti2 O16 82.2(2) . . ?
O6 Ti2 O26 82.2(3) . . ?
O6 Ti2 Ti1 79.19(19) . . ?
O9 Ti2 Nb2 128.3(2) . . ?
O9 Ti2 Nb3 128.49(19) . . ?
O9 Ti2 Nb5 89.9(2) . . ?
O9 Ti2 Nb8 89.4(2) . . ?
O9 Ti2 O16 81.7(3) . . ?
O9 Ti2 O26 81.9(3) . . ?
O9 Ti2 Ti1 79.73(19) . . ?
O11 Ti2 Nb2 85.5(2) . . ?
O11 Ti2 Nb3 134.8(2) . . ?
O11 Ti2 Nb5 142.0(2) . . ?
O11 Ti2 Nb8 36.0(2) . . ?
O11 Ti2 O6 98.0(3) . . ?
O11 Ti2 O9 94.4(3) . . ?
O11 Ti2 O16 86.3(3) . . ?
O11 Ti2 O26 167.1(3) . . ?
O11 Ti2 Ti1 127.3(2) . . ?
O16 Ti2 Nb2 46.63(16) . . ?
O16 Ti2 Nb3 86.75(17) . . ?
O16 Ti2 Nb5 131.59(17) . . ?
O16 Ti2 Nb8 50.33(16) . . ?
O16 Ti2 O26 80.9(2) . . ?
O16 Ti2 Ti1 41.03(16) . . ?
O26 Ti2 Nb2 87.10(17) . . ?
O26 Ti2 Nb3 46.64(17) . . ?
O26 Ti2 Nb5 50.64(17) . . ?
O26 Ti2 Nb8 131.28(18) . . ?
O26 Ti2 Ti1 39.93(17) . . ?
Ti1 Ti2 Nb3 60.01(4) . . ?
H41A O41 H41B 104.5 . . ?
H36A O36 H36B 104.5 . . ?
H40A O40 H40B 104.5 . . ?
H19A C19 H19B 108.7 . . ?
C20 C19 H19A 110.6 . . ?
C20 C19 H19B 110.6 . . ?
C20 C19 N19 106(3) . . ?
N19 C19 H19A 110.6 . . ?
N19 C19 H19B 110.6 . . ?
C19 C20 H20A 111.3 . . ?
C19 C20 H20B 111.3 . . ?
C19 C20 N20 103(3) . . ?
H20A C20 H20B 109.2 . . ?
N20 C20 H20A 111.3 . . ?
N20 C20 H20B 111.3 . . ?
H21A C21 H21B 109.9 . . ?
C22 C21 H21A 112.4 . . ?
C22 C21 H21B 112.4 . . ?
C22 C21 N21 97(3) . . ?
N21 C21 H21A 112.4 . . ?
N21 C21 H21B 112.4 . . ?
C21 C22 H22A 110.9 . . ?
C21 C22 H22B 110.9 . . ?
C21 C22 N22 104(3) . . ?
H22A C22 H22B 108.9 . . ?
N22 C22 H22A 110.9 . . ?
N22 C22 H22B 110.9 . . ?
H23A C23 H23B 108.7 . . ?
C24 C23 H23A 110.5 . . ?
C24 C23 H23B 110.5 . . ?
C24 C23 N23 106(2) . . ?
N23 C23 H23A 110.5 . . ?
N23 C23 H23B 110.5 . . ?
C23 C24 H24A 109.5 . . ?
C23 C24 H24B 109.5 . . ?
C23 C24 N24 111(2) . . ?
H24A C24 H24B 108.1 . . ?
N24 C24 H24A 109.5 . . ?
N24 C24 H24B 109.5 . . ?
N19 Co2 N21 88.6(16) . . ?
N19 Co2 N23 94.8(14) . . ?
N20 Co2 N19 89.5(13) . . ?
N20 Co2 N21 94.2(16) . . ?
N20 Co2 N22 172.9(15) . . ?
N20 Co2 N23 93.1(15) . . ?
N20 Co2 N24 91.4(14) . . ?
N22 Co2 N19 87.8(14) . . ?
N22 Co2 N21 79.2(13) . . ?
N22 Co2 N23 93.6(14) . . ?
N23 Co2 N21 172.0(15) . . ?
N24 Co2 N19 176.5(14) . . ?
N24 Co2 N21 87.9(14) . . ?
N24 Co2 N22 90.9(14) . . ?
N24 Co2 N23 88.5(11) . . ?
C19 N19 Co2 102(2) . . ?
C19 N19 H19C 111.5 . . ?
C19 N19 H19D 111.5 . . ?
Co2 N19 H19C 111.5 . . ?
Co2 N19 H19D 111.5 . . ?
H19C N19 H19D 109.3 . . ?
C20 N20 Co2 108(2) . . ?
C20 N20 H20C 110.1 . . ?
C20 N20 H20D 110.1 . . ?
Co2 N20 H20C 110.1 . . ?
Co2 N20 H20D 110.1 . . ?
H20C N20 H20D 108.4 . . ?
C21 N21 Co2 112(3) . . ?
C21 N21 H21C 109.2 . . ?
C21 N21 H21D 109.2 . . ?
Co2 N21 H21C 109.2 . . ?
Co2 N21 H21D 109.2 . . ?
H21C N21 H21D 107.9 . . ?
C22 N22 Co2 110(2) . . ?
C22 N22 H22C 109.6 . . ?
C22 N22 H22D 109.6 . . ?
Co2 N22 H22C 109.6 . . ?
Co2 N22 H22D 109.6 . . ?
H22C N22 H22D 108.1 . . ?
C23 N23 Co2 109(2) . . ?
C23 N23 H23C 110.0 . . ?
C23 N23 H23D 110.0 . . ?
Co2 N23 H23C 110.0 . . ?
Co2 N23 H23D 110.0 . . ?
H23C N23 H23D 108.4 . . ?
C24 N24 Co2 106(2) . . ?
C24 N24 H24C 110.5 . . ?
C24 N24 H24D 110.5 . . ?
Co2 N24 H24C 110.5 . . ?
Co2 N24 H24D 110.5 . . ?
H24C N24 H24D 108.6 . . ?
H1AA C1A H1AB 107.9 . . ?
C2A C1A H1AA 109.2 . . ?
C2A C1A H1AB 109.2 . . ?
N1A C1A H1AA 109.2 . . ?
N1A C1A H1AB 109.2 . . ?
N1A C1A C2A 112.1(17) . . ?
C1A C2A H2AA 108.2 . . ?
C1A C2A H2AB 108.2 . . ?
H2AA C2A H2AB 107.4 . . ?
N2A C2A C1A 116.3(18) . . ?
N2A C2A H2AA 108.2 . . ?
N2A C2A H2AB 108.2 . . ?
H3AA C3A H3AB 109.0 . . ?
C4A C3A H3AA 111.0 . . ?
C4A C3A H3AB 111.0 . . ?
N3A C3A H3AA 111.0 . . ?
N3A C3A H3AB 111.0 . . ?
N3A C3A C4A 103.7(13) . . ?
C3A C4A H4AA 109.5 . . ?
C3A C4A H4AB 109.5 . . ?
H4AA C4A H4AB 108.0 . . ?
N4A C4A C3A 110.9(14) . . ?
N4A C4A H4AA 109.5 . . ?
N4A C4A H4AB 109.5 . . ?
H5AA C5A H5AB 107.7 . . ?
C6A C5A H5AA 108.8 . . ?
C6A C5A H5AB 108.8 . . ?
N5A C5A H5AA 108.8 . . ?
N5A C5A H5AB 108.8 . . ?
N5A C5A C6A 113.8(17) . . ?
C5A C6A H6AA 110.0 . . ?
C5A C6A H6AB 110.0 . . ?
H6AA C6A H6AB 108.4 . . ?
N6A C6A C5A 108.3(15) . . ?
N6A C6A H6AA 110.0 . . ?
N6A C6A H6AB 110.0 . . ?
Co1 N1A H1AC 110.5 . . ?
Co1 N1A H1AD 110.5 . . ?
C1A N1A Co1 106.1(13) . . ?
C1A N1A H1AC 110.5 . . ?
C1A N1A H1AD 110.5 . . ?
H1AC N1A H1AD 108.7 . . ?
Co1 N2A H2AC 111.1 . . ?
Co1 N2A H2AD 111.1 . . ?
C2A N2A Co1 103.2(13) . . ?
C2A N2A H2AC 111.1 . . ?
C2A N2A H2AD 111.1 . . ?
H2AC N2A H2AD 109.1 . . ?
Co1 N3A H3AC 109.0 . . ?
Co1 N3A H3AD 109.0 . . ?
C3A N3A Co1 112.7(11) . . ?
C3A N3A H3AC 109.0 . . ?
C3A N3A H3AD 109.0 . . ?
H3AC N3A H3AD 107.8 . . ?
Co1 N4A H4AC 110.3 . . ?
Co1 N4A H4AD 110.3 . . ?
C4A N4A Co1 107.3(11) . . ?
C4A N4A H4AC 110.3 . . ?
C4A N4A H4AD 110.3 . . ?
H4AC N4A H4AD 108.5 . . ?
Co1 N5A H5AC 109.7 . . ?
Co1 N5A H5AD 109.7 . . ?
C5A N5A Co1 109.7(12) . . ?
C5A N5A H5AC 109.7 . . ?
C5A N5A H5AD 109.7 . . ?
H5AC N5A H5AD 108.2 . . ?
Co1 N6A H6AC 109.0 . . ?
Co1 N6A H6AD 109.0 . . ?
C6A N6A Co1 112.7(12) . . ?
C6A N6A H6AC 109.0 . . ?
C6A N6A H6AD 109.0 . . ?
H6AC N6A H6AD 107.8 . . ?
H7AA C7A H7AB 108.8 . . ?
C8A C7A H7AA 110.7 . . ?
C8A C7A H7AB 110.7 . . ?
N7A C7A H7AA 110.7 . . ?
N7A C7A H7AB 110.7 . . ?
N7A C7A C8A 105.0(15) . . ?
C7A C8A H8AA 110.3 . . ?
C7A C8A H8AB 110.3 . . ?
H8AA C8A H8AB 108.5 . . ?
N8A C8A C7A 107.1(14) . . ?
N8A C8A H8AA 110.3 . . ?
N8A C8A H8AB 110.3 . . ?
H9AA C9A H9AB 109.1 . . ?
C10A C9A H9AA 111.2 . . ?
C10A C9A H9AB 111.2 . . ?
N9A C9A H9AA 111.2 . . ?
N9A C9A H9AB 111.2 . . ?
N9A C9A C10A 102.9(15) . . ?
Nb2 C10A H10E 98.8 4_676 . ?
Nb2 C10A H10F 42.5 4_676 . ?
C9A C10A Nb2 77.2(18) . 4_676 ?
C9A C10A H10E 110.8 . . ?
C9A C10A H10F 110.8 . . ?
H10E C10A H10F 108.9 . . ?
N10A C10A Nb2 147(3) . 4_676 ?
N10A C10A C9A 104.5(15) . . ?
N10A C10A H10E 110.8 . . ?
N10A C10A H10F 110.8 . . ?
H11E C11A H11F 109.1 . . ?
C12A C11A H11E 111.2 . . ?
C12A C11A H11F 111.2 . . ?
N11A C11A H11E 111.2 . . ?
N11A C11A H11F 111.2 . . ?
N11A C11A C12A 102.8(14) . . ?
C11A C12A H12E 110.4 . . ?
C11A C12A H12F 110.4 . . ?
H12E C12A H12F 108.6 . . ?
N12A C12A C11A 106.6(15) . . ?
N12A C12A H12E 110.4 . . ?
N12A C12A H12F 110.4 . . ?
Co3 N7A H7AC 109.3 . . ?
Co3 N7A H7AD 109.3 . . ?
C7A N7A Co3 111.4(11) . . ?
C7A N7A H7AC 109.3 . . ?
C7A N7A H7AD 109.3 . . ?
H7AC N7A H7AD 108.0 . . ?
Co3 N8A H8AC 109.3 . . ?
Co3 N8A H8AD 109.3 . . ?
C8A N8A Co3 111.6(12) . . ?
C8A N8A H8AC 109.3 . . ?
C8A N8A H8AD 109.3 . . ?
H8AC N8A H8AD 108.0 . . ?
Co3 N9A H9AC 110.2 . . ?
Co3 N9A H9AD 110.2 . . ?
C9A N9A Co3 107.5(12) . . ?
C9A N9A H9AC 110.2 . . ?
C9A N9A H9AD 110.2 . . ?
H9AC N9A H9AD 108.5 . . ?
Co3 N10A H10G 110.2 . . ?
Co3 N10A H10H 110.2 . . ?
C10A N10A Co3 107.4(11) . . ?
C10A N10A H10G 110.2 . . ?
C10A N10A H10H 110.2 . . ?
H10G N10A H10H 108.5 . . ?
Co3 N11A H11G 110.3 . . ?
Co3 N11A H11H 110.3 . . ?
C11A N11A Co3 106.9(12) . . ?
C11A N11A H11G 110.3 . . ?
C11A N11A H11H 110.3 . . ?
H11G N11A H11H 108.6 . . ?
Co3 N12A H12G 109.6 . . ?
Co3 N12A H12H 109.6 . . ?
C12A N12A Co3 110.1(11) . . ?
C12A N12A H12G 109.6 . . ?
C12A N12A H12H 109.6 . . ?
H12G N12A H12H 108.2 . . ?
H42A O42 H42B 104.5 . . ?
H30C O30A H30D 104.5 . . ?
H43A O43 H43B 104.6 . . ?

loop_
_geom_bond_atom_site_label_1
_geom_bond_atom_site_label_2
_geom_bond_distance
_geom_bond_site_symmetry_2
_geom_bond_publ_flag
Co1 N1 1.931(15) . ?
Co1 N2 1.989(15) . ?
Co1 N3 1.926(12) . ?
Co1 N4 1.941(12) . ?
Co1 N5 1.958(14) . ?
Co1 N6 1.981(14) . ?
Co1 N1A 1.945(15) . ?
Co1 N2A 2.000(15) . ?
Co1 N3A 1.936(13) . ?
Co1 N4A 1.930(13) . ?
Co1 N5A 1.945(14) . ?
Co1 N6A 1.967(15) . ?
C1 H1A 0.9700 . ?
C1 H1B 0.9700 . ?
C1 C2 1.541(10) . ?
C1 N1 1.471(10) . ?
C2 H2A 0.9700 . ?
C2 H2B 0.9700 . ?
C2 N2 1.460(10) . ?
C3 H3A 0.9700 . ?
C3 H3B 0.9700 . ?
C3 C4 1.542(9) . ?
C3 N3 1.466(9) . ?
C4 H4A 0.9700 . ?
C4 H4B 0.9700 . ?
C4 N4 1.479(10) . ?
C5 H5A 0.9700 . ?
C5 H5B 0.9700 . ?
C5 C6 1.538(10) . ?
C5 N5 1.478(10) . ?
C6 H6A 0.9700 . ?
C6 H6B 0.9700 . ?
C6 N6 1.476(10) . ?
N1 H1C 0.8900 . ?
N1 H1D 0.8900 . ?
N2 H2C 0.8900 . ?
N2 H2D 0.8900 . ?
N3 H3C 0.8900 . ?
N3 H3D 0.8900 . ?
N4 H4C 0.8900 . ?
N4 H4D 0.8900 . ?
N5 H5C 0.8900 . ?
N5 H5D 0.8900 . ?
N6 H6C 0.8900 . ?
N6 H6D 0.8900 . ?
Co3 N7 1.980(13) . ?
Co3 N8 1.979(14) . ?
Co3 N9 1.950(15) . ?
Co3 N10 1.956(13) . ?
Co3 N11 1.988(15) . ?
Co3 N12 1.949(12) . ?
Co3 N7A 1.981(15) . ?
Co3 N8A 1.969(15) . ?
Co3 N9A 1.956(16) . ?
Co3 N10A 1.966(15) . ?
Co3 N11A 1.983(16) . ?
Co3 N12A 1.945(14) . ?
C7 H7A 0.9700 . ?
C7 H7B 0.9700 . ?
C7 C8 1.535(9) . ?
C7 N7 1.462(9) . ?
C8 H8A 0.9700 . ?
C8 H8B 0.9700 . ?
C8 N8 1.466(9) . ?
C9 H9A 0.9700 . ?
C9 H9B 0.9700 . ?
C9 C10 1.537(9) . ?
C9 N9 1.481(9) . ?
C10 H10A 0.9700 . ?
C10 H10B 0.9700 . ?
C10 N10 1.479(9) . ?
C11 H11A 0.9700 . ?
C11 H11B 0.9700 . ?
C11 C12 1.534(9) . ?
C11 N11 1.487(9) . ?
C12 H12A 0.9700 . ?
C12 H12B 0.9700 . ?
C12 N12 1.468(9) . ?
N7 H7C 0.8900 . ?
N7 H7D 0.8900 . ?
N8 H8C 0.8900 . ?
N8 H8D 0.8900 . ?
N9 H9C 0.8900 . ?
N9 H9D 0.8900 . ?
N10 H10C 0.8900 . ?
N10 H10D 0.8900 . ?
N11 H11C 0.8900 . ?
N11 H11D 0.8900 . ?
N12 H12C 0.8900 . ?
N12 H12D 0.8900 . ?
Co4 N13 2.02(6) . ?
Co4 N14 1.82(4) . ?
Co4 N15 2.12(5) . ?
Co4 N16 2.10(5) . ?
Co4 N17 1.88(5) . ?
Co4 N18 1.95(7) . ?
C13 H13A 0.9700 . ?
C13 H13B 0.9700 . ?
C13 C14 1.540(10) . ?
C13 N13 1.469(10) . ?
C14 H14A 0.9700 . ?
C14 H14B 0.9700 . ?
C14 N14 1.467(10) . ?
C15 H15A 0.9700 . ?
C15 H15B 0.9700 . ?
C15 C16 1.540(10) . ?
C15 N15 1.471(10) . ?
C16 H16A 0.9700 . ?
C16 H16B 0.9700 . ?
C16 N16 1.473(10) . ?
C17 H17A 0.9700 . ?
C17 H17B 0.9700 . ?
C17 C18 1.542(10) . ?
C17 N17 1.470(10) . ?
C18 H18A 0.9700 . ?
C18 H18B 0.9700 . ?
C18 N18 1.473(10) . ?
N13 H13C 0.8900 . ?
N13 H13D 0.8900 . ?
N14 H14C 0.8900 . ?
N14 H14D 0.8900 . ?
N15 H15C 0.8900 . ?
N15 H15D 0.8900 . ?
N16 H16C 0.8900 . ?
N16 H16D 0.8900 . ?
N17 H17C 0.8900 . ?
N17 H17D 0.8900 . ?
N18 H18C 0.8900 . ?
N18 H18D 0.8900 . ?
O24 H24E 0.8499 . ?
O24 H24F 0.8500 . ?
O30 H30A 0.8492 . ?
O30 H30B 0.8504 . ?
O31 H31A 0.8502 . ?
O31 H31B 0.8497 . ?
O35 H35A 0.8507 . ?
O35 H35B 0.8494 . ?
O37 H37A 0.8486 . ?
O37 H37B 0.8507 . ?
O38 H38A 0.8501 . ?
O38 H38B 0.8501 . ?
O39 H39A 0.8497 . ?
O39 H39B 0.8496 . ?
Nb1 Nb2 3.3266(12) . ?
Nb1 Nb7 3.3513(13) . ?
Nb1 O5 1.984(7) . ?
Nb1 O13 2.019(7) . ?
Nb1 O16 2.464(6) . ?
Nb1 O21 1.764(8) . ?
Nb1 O22 1.980(7) . ?
Nb1 O27 1.997(8) . ?
Nb1 Ti1 3.1951(18) . ?
Nb2 Nb3 3.2072(12) . ?
Nb2 Nb8 3.3072(11) . ?
Nb2 O2 2.112(6) . ?
Nb2 O5 1.929(7) . ?
Nb2 O6 2.070(6) . ?
Nb2 O7 1.925(6) . ?
Nb2 O14 1.763(7) . ?
Nb2 O16 2.386(6) . ?
Nb2 Ti1 3.3304(17) . ?
Nb2 Ti2 3.2799(17) . ?
Nb2 H10F 2.09(3) 4_475 ?
Nb3 Nb4 3.3490(14) . ?
Nb3 Nb5 3.3472(14) . ?
Nb3 O1 1.765(8) . ?
Nb3 O2 2.081(7) . ?
Nb3 O6 2.083(6) . ?
Nb3 O26 2.400(6) . ?
Nb3 O28 1.935(8) . ?
Nb3 O29 1.940(7) . ?
Nb3 Ti1 3.2957(18) . ?
Nb3 Ti2 3.2975(17) . ?
Nb4 Nb6 3.3511(14) . ?
Nb4 O8 2.026(8) . ?
Nb4 O12 1.765(8) . ?
Nb4 O19 1.979(8) . ?
Nb4 O20 2.004(8) . ?
Nb4 O26 2.479(6) . ?
Nb4 O29 1.996(8) . ?
Nb4 Ti1 3.1760(18) . ?
Nb5 Nb6 3.3362(14) . ?
Nb5 O3 2.031(7) . ?
Nb5 O17 1.999(8) . ?
Nb5 O19 1.959(8) . ?
Nb5 O25 1.740(9) . ?
Nb5 O26 2.474(6) . ?
Nb5 O28 2.001(8) . ?
Nb5 Ti2 3.1947(18) . ?
Nb6 Nb7 3.2183(13) . ?
Nb6 O4 1.757(8) . ?
Nb6 O9 2.100(7) . ?
Nb6 O17 1.924(8) . ?
Nb6 O18 2.093(7) . ?
Nb6 O20 1.927(7) . ?
Nb6 O26 2.411(6) . ?
Nb6 Ti1 3.3234(18) . ?
Nb7 Nb8 3.3201(12) . ?
Nb7 O9 2.100(7) . ?
Nb7 O15 1.913(7) . ?
Nb7 O16 2.419(6) . ?
Nb7 O18 2.117(7) . ?
Nb7 O23 1.747(8) . ?
Nb7 O27 1.928(8) . ?
Nb7 Ti1 3.3651(18) . ?
Nb8 O7 2.009(6) . ?
Nb8 O10 1.751(7) . ?
Nb8 O11 2.016(7) . ?
Nb8 O15 1.998(7) . ?
Nb8 O16 2.452(6) . ?
Nb8 O22 1.976(7) . ?
Nb8 Ti2 3.1809(17) . ?
O2 Ti1 2.008(7) . ?
O3 Ti2 1.811(7) . ?
O6 Ti2 1.983(6) . ?
O8 Ti1 1.799(7) . ?
O9 Ti2 2.023(6) . ?
O11 Ti2 1.819(6) . ?
O13 Ti1 1.829(7) . ?
O16 Ti1 2.186(6) . ?
O16 Ti2 2.156(6) . ?
O18 Ti1 2.021(7) . ?
O26 Ti1 2.145(6) . ?
O26 Ti2 2.159(6) . ?
Ti1 Ti2 3.292(2) . ?
O41 H41A 0.8499 . ?
O41 H41B 0.8501 . ?
O36 H36A 0.8501 . ?
O36 H36B 0.8494 . ?
O40 H40A 0.8498 . ?
O40 H40B 0.8501 . ?
C19 H19A 0.9700 . ?
C19 H19B 0.9700 . ?
C19 C20 1.471(10) . ?
C19 N19 1.541(10) . ?
C20 H20A 0.9700 . ?
C20 H20B 0.9700 . ?
C20 N20 1.537(10) . ?
C21 H21A 0.9700 . ?
C21 H21B 0.9700 . ?
C21 C22 1.466(10) . ?
C21 N21 1.542(10) . ?
C22 H22A 0.9700 . ?
C22 H22B 0.9700 . ?
C22 N22 1.539(10) . ?
C23 H23A 0.9700 . ?
C23 H23B 0.9700 . ?
C23 C24 1.469(10) . ?
C23 N23 1.536(10) . ?
C24 H24A 0.9700 . ?
C24 H24B 0.9700 . ?
C24 N24 1.543(10) . ?
Co2 N19 1.96(4) . ?
Co2 N20 1.87(3) . ?
Co2 N21 2.06(4) . ?
Co2 N22 1.95(3) . ?
Co2 N23 1.96(3) . ?
Co2 N24 1.94(3) . ?
N19 H19C 0.8900 . ?
N19 H19D 0.8900 . ?
N20 H20C 0.8900 . ?
N20 H20D 0.8900 . ?
N21 H21C 0.8900 . ?
N21 H21D 0.8900 . ?
N22 H22C 0.8900 . ?
N22 H22D 0.8900 . ?
N23 H23C 0.8900 . ?
N23 H23D 0.8900 . ?
N24 H24C 0.8900 . ?
N24 H24D 0.8900 . ?
C1A H1AA 0.9700 . ?
C1A H1AB 0.9700 . ?
C1A C2A 1.541(13) . ?
C1A N1A 1.475(13) . ?
C2A H2AA 0.9700 . ?
C2A H2AB 0.9700 . ?
C2A N2A 1.464(13) . ?
C3A H3AA 0.9700 . ?
C3A H3AB 0.9700 . ?
C3A C4A 1.540(13) . ?
C3A N3A 1.465(13) . ?
C4A H4AA 0.9700 . ?
C4A H4AB 0.9700 . ?
C4A N4A 1.480(13) . ?
C5A H5AA 0.9700 . ?
C5A H5AB 0.9700 . ?
C5A C6A 1.535(13) . ?
C5A N5A 1.477(13) . ?
C6A H6AA 0.9700 . ?
C6A H6AB 0.9700 . ?
C6A N6A 1.485(13) . ?
N1A H1AC 0.8900 . ?
N1A H1AD 0.8900 . ?
N2A H2AC 0.8900 . ?
N2A H2AD 0.8900 . ?
N3A H3AC 0.8900 . ?
N3A H3AD 0.8900 . ?
N4A H4AC 0.8900 . ?
N4A H4AD 0.8900 . ?
N5A H5AC 0.8900 . ?
N5A H5AD 0.8900 . ?
N6A H6AC 0.8900 . ?
N6A H6AD 0.8900 . ?
C7A H7AA 0.9700 . ?
C7A H7AB 0.9700 . ?
C7A C8A 1.533(14) . ?
C7A N7A 1.463(13) . ?
C8A H8AA 0.9700 . ?
C8A H8AB 0.9700 . ?
C8A N8A 1.465(13) . ?
C9A H9AA 0.9700 . ?
C9A H9AB 0.9700 . ?
C9A C10A 1.539(14) . ?
C9A N9A 1.482(14) . ?
C10A H10E 0.9700 . ?
C10A H10F 0.9700 . ?
C10A N10A 1.474(13) . ?
C11A H11E 0.9700 . ?
C11A H11F 0.9700 . ?
C11A C12A 1.530(14) . ?
C11A N11A 1.494(14) . ?
C12A H12E 0.9700 . ?
C12A H12F 0.9700 . ?
C12A N12A 1.468(13) . ?
N7A H7AC 0.8900 . ?
N7A H7AD 0.8900 . ?
N8A H8AC 0.8900 . ?
N8A H8AD 0.8900 . ?
N9A H9AC 0.8900 . ?
N9A H9AD 0.8900 . ?
N10A H10G 0.8900 . ?
N10A H10H 0.8900 . ?
N11A H11G 0.8900 . ?
N11A H11H 0.8900 . ?
N12A H12G 0.8900 . ?
N12A H12H 0.8900 . ?
O42 H42A 0.8488 . ?
O42 H42B 0.8500 . ?
O30A H30C 0.8499 . ?
O30A H30D 0.8505 . ?
O43 H43A 0.8503 . ?
O43 H43B 0.8495 . ?

loop_
_geom_hbond_atom_site_label_D
_geom_hbond_atom_site_label_H
_geom_hbond_atom_site_label_A
_geom_hbond_distance_DH
_geom_hbond_distance_HA
_geom_hbond_distance_DA
_geom_hbond_angle_DHA
_geom_hbond_site_symmetry_A
_geom_hbond_publ_flag
C1 H1A O30 0.97 2.41 3.33(3) 156.5 4_575 yes
C2 H2A O31 0.97 2.35 3.11(3) 134.9 4_575 yes
C2 H2A O3 0.97 2.47 3.29(3) 142.1 1_655 yes
N1 H1D O14 0.89 2.10 2.967(18) 164.0 . yes
N2 H2C O39 0.89 2.23 3.11(3) 175.5 . yes
N2 H2D O3 0.89 2.86 3.41(2) 121.5 1_655 yes
N2 H2D O11 0.89 2.05 2.931(19) 168.1 1_655 yes
N3 H3D O3 0.89 2.36 3.051(16) 134.4 1_655 yes
N3 H3D O9 0.89 2.40 3.215(17) 152.5 1_655 yes
N4 H4D O2 0.89 2.38 3.136(17) 142.9 . yes
N4 H4D O5 0.89 2.39 3.156(16) 144.5 . yes
N4 H4D O13 0.89 2.60 3.146(14) 120.3 . yes
N5 H5C O39 0.89 2.15 3.00(3) 160.2 . yes
N5 H5D O5 0.89 2.24 3.009(19) 143.9 . yes
N5 H5D O14 0.89 2.48 3.219(19) 140.6 . yes
N6 H6D O9 0.89 2.47 3.142(18) 132.9 1_655 yes
N6 H6D O11 0.89 2.46 3.29(2) 154.6 1_655 yes
N6 H6D O15 0.89 2.48 3.088(16) 126.0 1_655 yes
C8 H8B O36 0.97 2.64 3.41(4) 136.8 . yes
C12 H12A O11 0.97 2.69 3.498(17) 141.4 4_676 yes
N7 H7C O22 0.89 2.23 3.043(14) 151.4 1_655 yes
N7 H7C O27 0.89 2.50 3.070(14) 122.3 1_655 yes
N7 H7D O36 0.89 2.36 3.14(3) 147.3 . yes
N8 H8C O28 0.89 2.21 2.959(14) 141.9 1_656 yes
N8 H8C O29 0.89 2.67 3.460(16) 148.3 1_656 yes
N8 H8D O40 0.89 2.26 3.06(3) 150.0 . yes
N9 H9C O1 0.89 2.21 3.011(15) 149.8 1_656 yes
N9 H9C O29 0.89 2.75 3.484(15) 140.0 1_656 yes
N9 H9D O24 0.89 2.95 3.48(5) 120.5 . yes
N9 H9D O36 0.89 2.08 2.97(3) 176.8 . yes
N10 H10C O22 0.89 2.17 3.000(14) 155.9 1_655 yes
N10 H10D O14 0.89 2.39 3.054(16) 131.9 4_676 yes
N11 H11C O10 0.89 2.28 3.043(15) 144.4 1_655 yes
N11 H11C O15 0.89 2.71 3.463(14) 142.7 1_655 yes
N11 H11D O40 0.89 2.03 2.92(3) 172.9 . yes
N12 H12C O1 0.89 2.54 3.235(15) 136.0 1_656 yes
N12 H12C O28 0.89 2.34 3.138(14) 149.7 1_656 yes
N12 H12D O7 0.89 2.09 2.915(15) 154.5 4_676 yes
C14 H14B O24 0.97 2.47 3.34(5) 148.0 1_354 yes
C15 H15A O12 0.97 2.67 3.43(4) 135.7 . yes
C16 H16A O4 0.97 2.50 3.18(4) 127.5 3_565 yes
C18 H18A O4 0.97 2.57 3.38(4) 141.3 . yes
N13 H13D O20 0.89 1.96 2.84(7) 167.0 3_565 yes
N14 H14D O17 0.89 2.07 2.88(4) 149.8 . yes
N15 H15D O19 0.89 2.08 2.91(5) 155.5 . yes
N16 H16D O4 0.89 2.90 3.46(5) 122.4 3_565 yes
N16 H16D O17 0.89 2.10 2.97(5) 166.8 3_565 yes
N17 H17D O19 0.89 2.18 2.94(4) 141.9 3_565 yes
N18 H18D O20 0.89 2.02 2.90(6) 168.4 . yes
O30 H30A O1 0.85 1.98 2.824(15) 169.8 4_576 yes
O30 H30B O22 0.85 2.33 3.175(15) 173.8 . yes
O31 H31A O3 0.85 2.18 2.972(12) 155.1 4_676 yes
O31 H31A O28 0.85 2.68 3.348(13) 136.9 4_676 yes
O31 H31B O10 0.85 1.94 2.763(13) 162.3 1_655 yes
O35 H35A O12 0.85 1.91 2.76(2) 178.9 . yes
O35 H35B O12 0.85 2.03 2.88(3) 179.4 3_665 yes
O37 H37A O30 0.85 1.88 2.73(4) 176.4 . yes
O37 H37A O30A 0.85 2.01 2.79(9) 152.7 . yes
O37 H37B O21 0.85 2.20 3.04(4) 171.8 . yes
O38 H38A O43 0.85 2.39 2.94(8) 122.9 1_655 yes
O38 H38B O21 0.85 1.86 2.66(2) 155.6 1_655 yes
O39 H39A O43 0.85 1.93 2.77(7) 171.3 4_575 yes
O39 H39B O31 0.85 1.89 2.73(3) 173.7 . yes
O41 H41A O35 0.85 1.68 2.52(5) 168.4 1_556 yes
O36 H36A O38 0.85 1.73 2.56(4) 164.6 . yes
O36 H36B O24 0.85 1.86 2.71(6) 176.0 . yes
C19 H19A O20 0.97 2.68 3.31(3) 122.9 . yes
N19 H19D O18 0.89 1.95 2.82(4) 167.0 . yes
N20 H20D O27 0.89 2.17 2.92(3) 140.9 3_666 yes
N21 H21D O8 0.89 2.85 3.50(4) 131.4 3_666 yes
N21 H21D O13 0.89 2.12 2.96(4) 157.4 3_666 yes
N22 H22D O27 0.89 2.11 2.95(3) 158.7 . yes
N23 H23D O13 0.89 2.04 2.86(3) 152.8 . yes
N24 H24D O18 0.89 1.95 2.81(3) 162.7 3_666 yes
C1A H1AA O14 0.97 2.04 2.90(3) 146.9 . yes
C2A H2AB O39 0.97 2.67 3.46(4) 139.7 . yes
C5A H5AA O37 0.97 2.06 2.89(5) 141.8 . yes
C6A H6AA O31 0.97 2.67 3.41(3) 133.3 . yes
C6A H6AA O10 0.97 2.68 3.46(3) 137.3 1_655 yes
N1A H1AD O2 0.89 2.25 3.13(2) 172.0 . yes
N2A H2AC O39 0.89 2.91 3.49(4) 124.7 . yes
N2A H2AD O3 0.89 2.33 3.17(2) 158.4 1_655 yes
N3A H3AD O3 0.89 2.54 3.235(18) 135.8 1_655 yes
N3A H3AD O9 0.89 2.23 3.046(18) 151.5 1_655 yes
N4A H4AD O2 0.89 2.59 3.342(19) 143.0 . yes
N4A H4AD O5 0.89 2.22 3.000(17) 145.6 . yes
N4A H4AD O13 0.89 2.60 3.152(15) 120.9 . yes
N5A H5AC O39 0.89 2.19 2.79(3) 124.2 . yes
N5A H5AD O5 0.89 2.43 3.21(2) 145.6 . yes
N5A H5AD O14 0.89 2.28 3.001(19) 138.6 . yes
N6A H6AD O9 0.89 2.63 3.314(19) 133.9 1_655 yes
N6A H6AD O11 0.89 2.24 3.07(2) 155.1 1_655 yes
N6A H6AD O15 0.89 2.51 3.061(16) 120.2 1_655 yes
C7A H7AB O38 0.97 1.90 2.82(3) 156.0 . yes
C7A H7AB O21 0.97 2.55 3.28(4) 132.1 1_655 yes
C8A H8AB O24 0.97 2.25 3.08(7) 143.1 . yes
C9A H9AB O30A 0.97 2.00 2.91(10) 155.4 4_676 yes
C10A H10E O11 0.97 2.78 3.47(4) 129.3 4_676 yes
C10A H10F O6 0.97 1.80 2.71(2) 153.7 4_676 yes
C12A H12E O43 0.97 2.15 3.09(7) 164.5 . yes
N7A H7AC O22 0.89 2.19 2.89(3) 134.8 1_655 yes
N8A H8AC O29 0.89 2.23 2.96(2) 138.0 1_656 yes
N10A H10G O22 0.89 2.74 3.46(3) 139.0 1_655 yes
N11A H11G O15 0.89 2.18 2.94(2) 142.9 1_655 yes
N11A H11G O22 0.89 2.67 3.47(3) 148.9 1_655 yes
N12A H12G O28 0.89 1.89 2.77(2) 168.0 1_656 yes
O42 H42B O35 0.85 2.56 3.36(6) 156.7 . yes
O30A H30C O5 0.85 1.97 2.59(9) 128.9 . yes
O30A H30D O1 0.85 2.60 3.38(9) 153.0 4_576 yes
O30A H30D N9A 0.85 2.66 3.38(9) 142.6 4_475 yes
O43 H43A O38 0.85 2.10 2.94(8) 171.7 1_455 yes
O43 H43B O25 0.85 2.09 2.87(7) 152.9 1_656 yes

loop_
_geom_torsion_atom_site_label_1
_geom_torsion_atom_site_label_2
_geom_torsion_atom_site_label_3
_geom_torsion_atom_site_label_4
_geom_torsion
_geom_torsion_site_symmetry_1
_geom_torsion_site_symmetry_2
_geom_torsion_site_symmetry_3
_geom_torsion_site_symmetry_4
_geom_torsion_publ_flag
C1 C2 N2 Co1 20(3) . . . . ?
C2 C1 N1 Co1 -24(3) . . . . ?
C3 C4 N4 Co1 41(2) . . . . ?
C4 C3 N3 Co1 32(2) . . . . ?
C5 C6 N6 Co1 19(3) . . . . ?
C6 C5 N5 Co1 32(3) . . . . ?
N1 C1 C2 N2 2(4) . . . . ?
N3 C3 C4 N4 -47(3) . . . . ?
N5 C5 C6 N6 -33(3) . . . . ?
C7 C8 N8 Co3 -39.3(17) . . . . ?
C8 C7 N7 Co3 -41.4(16) . . . . ?
C9 C10 N10 Co3 -45.1(14) . . . . ?
C10 C9 N9 Co3 -46.0(14) . . . . ?
C11 C12 N12 Co3 -41.7(14) . . . . ?
C12 C11 N11 Co3 -46.9(15) . . . . ?
N7 C7 C8 N8 51.4(19) . . . . ?
N9 C9 C10 N10 59.5(17) . . . . ?
N11 C11 C12 N12 57.5(17) . . . . ?
C13 C14 N14 Co4 31(4) . . . . ?
C14 C13 N13 Co4 41(4) . . . . ?
C15 C16 N16 Co4 47(5) . . . . ?
C16 C15 N15 Co4 37(5) . . . . ?
C17 C18 N18 Co4 44(4) . . . . ?
C18 C17 N17 Co4 30(5) . . . . ?
N13 Co4 N14 C14 -7(3) . . . . ?
N13 Co4 N17 C17 169(3) . . . . ?
N13 C13 C14 N14 -48(5) . . . . ?
N14 Co4 N17 C17 -101(3) . . . . ?
N15 Co4 N14 C14 81(3) . . . . ?
N15 Co4 N17 C17 57(11) . . . . ?
N15 C15 C16 N16 -52(5) . . . . ?
N16 Co4 N14 C14 68(10) . . . . ?
N16 Co4 N17 C17 81(3) . . . . ?
N17 Co4 N14 C14 -104(3) . . . . ?
N17 C17 C18 N18 -47(5) . . . . ?
N18 Co4 N14 C14 169(3) . . . . ?
N18 Co4 N17 C17 -5(3) . . . . ?
Nb1 O13 Ti1 Nb2 44.2(3) . . . . ?
Nb1 O13 Ti1 Nb3 79.5(4) . . . . ?
Nb1 O13 Ti1 Nb4 -179.60(10) . . . . ?
Nb1 O13 Ti1 Nb6 -82.6(4) . . . . ?
Nb1 O13 Ti1 O2 79.6(4) . . . . ?
Nb1 O13 Ti1 O8 -179.8(4) . . . . ?
Nb1 O13 Ti1 O16 -1.6(3) . . . . ?
Nb1 O13 Ti1 O18 -82.5(4) . . . . ?
Nb1 O13 Ti1 O26 -6.9(15) . . . . ?
Nb1 O13 Ti1 Ti2 -1.9(5) . . . . ?
Nb2 C10A N10A Co3 134(3) 4_676 . . . ?
Nb4 O8 Ti1 Nb1 179.61(10) . . . . ?
Nb4 O8 Ti1 Nb2 -80.2(4) . . . . ?
Nb4 O8 Ti1 Nb3 -45.2(3) . . . . ?
Nb4 O8 Ti1 Nb6 47.9(3) . . . . ?
Nb4 O8 Ti1 O2 -80.5(4) . . . . ?
Nb4 O8 Ti1 O13 179.8(4) . . . . ?
Nb4 O8 Ti1 O16 8.5(17) . . . . ?
Nb4 O8 Ti1 O18 83.2(4) . . . . ?
Nb4 O8 Ti1 O26 1.5(4) . . . . ?
Nb4 O8 Ti1 Ti2 2.0(5) . . . . ?
Nb5 O3 Ti2 Nb2 81.5(4) . . . . ?
Nb5 O3 Ti2 Nb3 45.6(3) . . . . ?
Nb5 O3 Ti2 Nb8 -178.35(10) . . . . ?
Nb5 O3 Ti2 O6 80.6(4) . . . . ?
Nb5 O3 Ti2 O9 -82.7(4) . . . . ?
Nb5 O3 Ti2 O11 -178.8(3) . . . . ?
Nb5 O3 Ti2 O16 -8.1(15) . . . . ?
Nb5 O3 Ti2 O26 -1.1(3) . . . . ?
Nb5 O3 Ti2 Ti1 -1.7(5) . . . . ?
Nb8 O11 Ti2 Nb2 -45.2(3) . . . . ?
Nb8 O11 Ti2 Nb3 -80.2(4) . . . . ?
Nb8 O11 Ti2 Nb5 178.38(10) . . . . ?
Nb8 O11 Ti2 O3 179.5(3) . . . . ?
Nb8 O11 Ti2 O6 -80.0(3) . . . . ?
Nb8 O11 Ti2 O9 82.9(3) . . . . ?
Nb8 O11 Ti2 O16 1.5(3) . . . . ?
Nb8 O11 Ti2 O26 9.9(14) . . . . ?
Nb8 O11 Ti2 Ti1 2.4(4) . . . . ?
C19 C20 N20 Co2 43(4) . . . . ?
C20 C19 N19 Co2 50(4) . . . . ?
C21 C22 N22 Co2 55(3) . . . . ?
C22 C21 N21 Co2 47(3) . . . . ?
C23 C24 N24 Co2 37(4) . . . . ?
C24 C23 N23 Co2 37(3) . . . . ?
N19 C19 C20 N20 -61(4) . . . . ?
N19 Co2 N20 C20 -13(3) . . . . ?
N21 C21 C22 N22 -61(4) . . . . ?
N21 Co2 N20 C20 76(3) . . . . ?
N23 C23 C24 N24 -49(4) . . . . ?
N23 Co2 N20 C20 -107(3) . . . . ?
N24 Co2 N20 C20 164(3) . . . . ?
C1A C2A N2A Co1 -24(3) . . . . ?
C2A C1A N1A Co1 26(3) . . . . ?
C3A C4A N4A Co1 38(2) . . . . ?
C4A C3A N3A Co1 34(2) . . . . ?
C5A C6A N6A Co1 21(3) . . . . ?
C6A C5A N5A Co1 27(3) . . . . ?
N1A C1A C2A N2A -1(4) . . . . ?
N3A C3A C4A N4A -47(3) . . . . ?
N5A C5A C6A N6A -31(4) . . . . ?
C7A C8A N8A Co3 37(3) . . . . ?
C8A C7A N7A Co3 41(3) . . . . ?
C9A C10A N10A Co3 45(2) . . . . ?
C10A C9A N9A Co3 48(2) . . . . ?
C11A C12A N12A Co3 -38(3) . . . . ?
C12A C11A N11A Co3 -49(2) . . . . ?
N7A C7A C8A N8A -50(3) . . . . ?
N9A C9A C10A Nb2 154(3) . . . 4_676 ?
N9A C9A C10A N10A -60(2) . . . . ?
N11A C11A C12A N12A 56(2) . . . . ?

loop_
_smtbx_masks_void_nr
_smtbx_masks_void_average_x
_smtbx_masks_void_average_y
_smtbx_masks_void_average_z
_smtbx_masks_void_volume
_smtbx_masks_void_count_electrons
_smtbx_masks_void_content
1 0.000 0.000 0.000 196.4 92.0 '2 OH,8 H2O'
2 0.000 0.500 0.500 196.4 92.0 '2 OH,8 H2O'
3 0.204 0.146 0.553 14.8 7.4 '1 H2O'
4 0.204 0.354 0.053 14.8 7.5 '1 H2O'
5 0.796 0.646 0.947 14.8 7.4 '1 H2O'
6 0.796 0.854 0.447 14.8 7.4 '1 H2O'
